data_7706667
loop_
_publ_author_name
'Podda, Enrico'
'Coles, Simon J.'
'Horton, Peter N.'
'Lickiss, Paul D.'
'Bull, Okpara S.'
'Orton, James B.'
'Pintus, Anna'
'Pugh, David'
'Carla Aragoni, M.'
'Davies, Robert P.'

_publ_section_title
;
 First example of solid-state luminescent borasiloxane-based chiral
 helices assembled through N-B bonds.
;
_journal_issue 11
_journal_name_full 'Dalton transactions (Cambridge, England : 2003)'
_journal_page_first 3782
_journal_page_last 3785
_journal_paper_doi 10.1039/d1dt00114k
_journal_volume 50
_journal_year 2021
_chemical_absolute_configuration ad
_chemical_formula_moiety '0.5(C108 H72 B4 F8 N4 O8 S2 Si4)'
_chemical_formula_sum 'C54 H36 B2 F4 N2 O4 S Si2'
_chemical_formula_weight 962.71
_space_group_crystal_system tetragonal
_space_group_IT_number 78
_space_group_name_Hall 'P 4cw'
_space_group_name_H-M_alt 'P 43'
_atom_sites_solution_hydrogens geom
_atom_sites_solution_primary dual
_audit_creation_date 2019-02-08
_audit_creation_method
;
Olex2 1.2
(compiled 2018.05.29 svn.r3508 for OlexSys, GUI svn.r5506)
;
_audit_update_record
;
2020-12-21 deposited with the CCDC.	2021-02-19 downloaded from the CCDC.
;
_cell_angle_alpha 90
_cell_angle_beta 90
_cell_angle_gamma 90
_cell_formula_units_Z 8
_cell_length_a 19.62160(10)
_cell_length_b 19.62160(10)
_cell_length_c 23.8883(2)
_cell_measurement_reflns_used 39435
_cell_measurement_temperature 100(2)
_cell_measurement_theta_max 70.2080
_cell_measurement_theta_min 3.6780
_cell_volume 9197.17(10)
_computing_cell_refinement 'CrysAlisPro 1.171.40.18b (Rigaku OD, 2018)'
_computing_data_collection 'CrysAlisPro 1.171.40.18b (Rigaku OD, 2018)'
_computing_data_reduction 'CrysAlisPro 1.171.40.18b (Rigaku OD, 2018)'
_computing_molecular_graphics 'Olex2 (Dolomanov et al., 2009)'
_computing_publication_material 'Olex2 (Dolomanov et al., 2009)'
_computing_structure_refinement 'ShelXL (Sheldrick, 2015)'
_computing_structure_solution 'ShelXT (Sheldrick, 2015)'
_diffrn_ambient_environment N~2~
_diffrn_ambient_temperature 100(2)
_diffrn_detector 'hybrid pixel detector'
_diffrn_detector_area_resol_mean 10
_diffrn_detector_dtime 0.000
_diffrn_detector_type 'Rigaku, HyPix 6000'
_diffrn_measured_fraction_theta_full 0.998
_diffrn_measured_fraction_theta_max 0.998
_diffrn_measurement_details
;
List of Runs (angles in degrees, time in seconds):

  # Type    Start    End  Width  t~exp~   \w     \q     \k     \f   Frames
#--------------------------------------------------------------------------
  1  \w    -69.00 -43.00   0.50    0.50    --    0.00  20.00   0.00   52
  2  \w     39.00  66.00   0.50    0.50    --    0.00  20.00   0.00   54
  3  \w    -11.00  85.00   0.50    0.50    --    0.00  30.00  90.00  192
  4  \w    -16.00   9.00   0.50    0.50    --    5.00   8.00 -93.00   50
  5  \w   -100.00 -60.00   0.50    2.00    --  -90.00   8.00 -93.00   80
  6  \w   -111.00 -81.00   0.50    2.00    --  -90.00  59.00  81.74   60
  7  \w   -163.00-127.00   0.50    2.00    --  -90.00  59.00  81.74   72
  8  \w    -66.00 -40.00   0.50    2.00    --  -90.00  59.00  81.74   52
  9  \w    -45.00 -19.00   0.50    2.00    --  -90.00  47.00 155.24   52
 10  \w    -80.00 -50.00   0.50    2.00    --  -90.00  47.00 155.24   60
 11  \w   -163.00-134.00   0.50    2.00    --  -90.00  59.00 101.39   58
 12  \w   -168.00  -2.00   0.50    2.00    --  -90.00  53.00 -63.33  332
 13  \w   -179.00 -23.00   0.50    2.00    --  -90.00  59.00  25.76  312
;
_diffrn_measurement_device 'four-circle diffractometer'
_diffrn_measurement_device_details 'Rigaku, AFC11 quarter \c goniometer'
_diffrn_measurement_device_type
'Rigaku 007HF equipped with Varimax confocal mirrors and an AFC11 goniometer and HyPix 6000 detector'
_diffrn_measurement_method 'profile data from \w-scans'
_diffrn_measurement_specimen_support 'MiTeGen loops'
_diffrn_orient_matrix_type 'CrysAlisPro convention (1999,Acta A55,543-557)'
_diffrn_orient_matrix_UB_11 -0.0112736000
_diffrn_orient_matrix_UB_12 0.0197905000
_diffrn_orient_matrix_UB_13 0.0617148000
_diffrn_orient_matrix_UB_21 0.0006449000
_diffrn_orient_matrix_UB_22 0.0758819000
_diffrn_orient_matrix_UB_23 -0.0163273000
_diffrn_orient_matrix_UB_31 -0.0777691000
_diffrn_orient_matrix_UB_32 -0.0022850000
_diffrn_orient_matrix_UB_33 -0.0090854000
_diffrn_radiation_collimation 'Varimax focusing mirrors'
_diffrn_radiation_monochromator mirror
_diffrn_radiation_probe x-ray
_diffrn_radiation_type CuK\a
_diffrn_radiation_wavelength 1.54178
_diffrn_radiation_wavelength_determination fundamental
_diffrn_reflns_av_R_equivalents 0.0270
_diffrn_reflns_av_unetI/netI 0.0263
_diffrn_reflns_Laue_measured_fraction_full 0.998
_diffrn_reflns_Laue_measured_fraction_max 0.998
_diffrn_reflns_limit_h_max 19
_diffrn_reflns_limit_h_min -23
_diffrn_reflns_limit_k_max 23
_diffrn_reflns_limit_k_min -23
_diffrn_reflns_limit_l_max 27
_diffrn_reflns_limit_l_min -28
_diffrn_reflns_number 49836
_diffrn_reflns_point_group_measured_fraction_full 0.962
_diffrn_reflns_point_group_measured_fraction_max 0.958
_diffrn_reflns_theta_full 67.679
_diffrn_reflns_theta_max 68.246
_diffrn_reflns_theta_min 2.252
_diffrn_source 'Rotating anode'
_diffrn_source_current 30.0
_diffrn_source_power 1.2
_diffrn_source_target Cu
_diffrn_source_type 'Rigaku 007 HF'
_diffrn_source_voltage 40.0
_exptl_absorpt_coefficient_mu 1.690
_exptl_absorpt_correction_T_max 1.00000
_exptl_absorpt_correction_T_min 0.86385
_exptl_absorpt_correction_type multi-scan
_exptl_absorpt_process_details
;
CrysAlisPro 1.171.40.18b (Rigaku Oxford Diffraction, 2018)
Empirical absorption correction using spherical harmonics,
 implemented in SCALE3 ABSPACK scaling algorithm.
;
_exptl_crystal_colour 'pale yellow'
_exptl_crystal_colour_modifier pale
_exptl_crystal_colour_primary yellow
_exptl_crystal_density_diffrn 1.391
_exptl_crystal_description block
_exptl_crystal_F_000 3968
_exptl_crystal_preparation Luminescent
_exptl_crystal_recrystallization_method 'The material was recrystallised from a mixture of DCM and ether'
_exptl_crystal_size_max 0.19
_exptl_crystal_size_mid 0.16
_exptl_crystal_size_min 0.06
_refine_diff_density_max 0.365
_refine_diff_density_min -0.219
_refine_diff_density_rms 0.045
_refine_ls_abs_structure_details
;
 Flack x determined using 7254 quotients [(I+)-(I-)]/[(I+)+(I-)]
 (Parsons, Flack and Wagner, Acta Cryst. B69 (2013) 249-259).
;
_refine_ls_abs_structure_Flack -0.005(7)
_refine_ls_extinction_method none
_refine_ls_goodness_of_fit_ref 1.021
_refine_ls_hydrogen_treatment constr
_refine_ls_matrix_type full
_refine_ls_number_parameters 1312
_refine_ls_number_reflns 16155
_refine_ls_number_restraints 444
_refine_ls_restrained_S_all 1.031
_refine_ls_R_factor_all 0.0330
_refine_ls_R_factor_gt 0.0326
_refine_ls_shift/su_max 0.000
_refine_ls_shift/su_mean 0.000
_refine_ls_structure_factor_coef Fsqd
_refine_ls_weighting_details 'w=1/[\s^2^(Fo^2^)+(0.0693P)^2^+0.6345P] where P=(Fo^2^+2Fc^2^)/3'
_refine_ls_weighting_scheme calc
_refine_ls_wR_factor_gt 0.0879
_refine_ls_wR_factor_ref 0.0883
_reflns_Friedel_coverage 0.870
_reflns_Friedel_fraction_full 0.924
_reflns_Friedel_fraction_max 0.915
_reflns_number_gt 15953
_reflns_number_total 16155
_reflns_threshold_expression 'I > 2\s(I)'
_cod_data_source_file d1dt00114k2.cif
_cod_data_source_block Compound_5_2019ncs0025_2b
_cod_depositor_comments 'Adding full bibliography for 7706663--7706667.cif.'
_cod_original_cell_volume 9197.17(12)
_cod_database_code 7706667
_shelx_shelxl_version_number 2018/3
_chemical_oxdiff_formula 'C54 H36 B2 F4N2 O4 S Si2'
_chemical_oxdiff_usercomment A2_EP93F2R
_shelx_space_group_comment
;
The symmetry employed for this shelxl refinement is uniquely defined
by the following loop, which should always be used as a source of
symmetry information in preference to the above space-group names.
They are only intended as comments.
;
_shelx_estimated_absorpt_t_max 0.905
_shelx_estimated_absorpt_t_min 0.740
_reflns_odcompleteness_completeness 99.79
_reflns_odcompleteness_iscentric 1
_reflns_odcompleteness_theta 68.13
_olex2_refinement_description
;
1. Twinned data refinement
 Scales: 0.5919(13)
 0.4081(13)
2. Fixed Uiso
 At 1.2 times of:
  All C(H) groups
3. Restrained distances
 S101-C108 \\sim S301-C308
 with sigma of 0.02
 S101-C111 \\sim S301-C311
 with sigma of 0.02
 C112-C111 \\sim C112-C311
 with sigma of 0.02
 C107-C108 \\sim C107-C308
 with sigma of 0.02
 C108-C109 \\sim C308-C309
 with sigma of 0.02
 C111-C110 \\sim C311-C310
 with sigma of 0.02
 C110-C109 \\sim C310-C309
 with sigma of 0.02
 S101-C112 \\sim S301-C112
 with sigma of 0.04
 S101-C107 \\sim S301-C107
 with sigma of 0.04
 S101-C110 \\sim S301-C310
 with sigma of 0.04
 S101-C109 \\sim S301-C309
 with sigma of 0.04
 C112-C110 \\sim C112-C310
 with sigma of 0.04
 C107-C109 \\sim C107-C309
 with sigma of 0.04
 C108-C111 \\sim C308-C311
 with sigma of 0.04
 C108-C110 \\sim C308-C310
 with sigma of 0.04
 C111-C109 \\sim C311-C309
 with sigma of 0.04
 S41-C51 \\sim S241-C251
 with sigma of 0.02
 S41-C48 \\sim S241-C248
 with sigma of 0.02
 C47-C48 \\sim C47-C248
 with sigma of 0.02
 C52-C51 \\sim C52-C251
 with sigma of 0.02
 C51-C50 \\sim C251-C250
 with sigma of 0.02
 C48-C49 \\sim C248-C249
 with sigma of 0.02
 C50-C49 \\sim C250-C249
 with sigma of 0.02
 S41-C47 \\sim S241-C47
 with sigma of 0.04
 S41-C52 \\sim S241-C52
 with sigma of 0.04
 S41-C50 \\sim S241-C250
 with sigma of 0.04
 S41-C49 \\sim S241-C249
 with sigma of 0.04
 C47-C49 \\sim C47-C249
 with sigma of 0.04
 C52-C50 \\sim C52-C250
 with sigma of 0.04
 C51-C48 \\sim C251-C248
 with sigma of 0.04
 C51-C49 \\sim C251-C249
 with sigma of 0.04
 C48-C50 \\sim C248-C250
 with sigma of 0.04
4. Uiso/Uaniso restraints and constraints
S101 \\sim C108 \\sim C109 \\sim C110 \\sim C111 \\sim S301 \\sim C308 \\sim
C309 \\sim C310 \\sim C311: within 2A with sigma of 0.02 and sigma for terminal
atoms of 0.04
S41 \\sim C48 \\sim C49 \\sim C50 \\sim C51 \\sim S241 \\sim C248 \\sim C249
\\sim C250 \\sim C251: within 2A with sigma of 0.02 and sigma for terminal
atoms of 0.04
Uanis(C308) = Uanis(C108)
Uanis(C111) = Uanis(C311)
Uanis(C248) = Uanis(C48)
Uanis(C51) = Uanis(C251)
5. Rigid body (RIGU) restrains
 S101, C108, C109, C110, C111, S301, C308, C309, C310, C311
 with sigma for 1-2 distances of 0.001 and sigma for 1-3 distances of 0.001
 S41, C48, C49, C50, C51, S241, C248, C249, C250, C251
 with sigma for 1-2 distances of 0.001 and sigma for 1-3 distances of 0.001
6. Others
 Sof(S301)=Sof(C308)=Sof(C309)=Sof(H309)=Sof(C310)=Sof(H310)=Sof(C311)=1-FVAR(1)
 Sof(S101)=Sof(C108)=Sof(C109)=Sof(H109)=Sof(C110)=Sof(H110)=Sof(C111)=FVAR(1)
 Sof(S241)=Sof(C248)=Sof(C249)=Sof(H249)=Sof(C250)=Sof(H250)=Sof(C251)=1-FVAR(2)
 Sof(S41)=Sof(C48)=Sof(C49)=Sof(H49)=Sof(C50)=Sof(H50)=Sof(C51)=FVAR(2)
7.a Aromatic/amide H refined with riding coordinates:
 C2(H2), C4(H4), C6(H6), C8(H8), C10(H10), C12(H12), C14(H14), C15(H15),
 C16(H16), C17(H17), C18(H18), C20(H20), C21(H21), C22(H22), C23(H23), C24(H24),
  C26(H26), C27(H27), C28(H28), C29(H29), C30(H30), C32(H32), C33(H33),
 C34(H34), C35(H35), C36(H36), C41(H41), C43(H43), C44(H44), C45(H45), C54(H54),
  C55(H55), C56(H56), C58(H58), C62(H62), C64(H64), C66(H66), C68(H68),
 C70(H70), C72(H72), C74(H74), C75(H75), C76(H76), C77(H77), C78(H78), C80(H80),
  C81(H81), C82(H82), C83(H83), C84(H84), C86(H86), C87(H87), C88(H88),
 C89(H89), C90(H90), C92(H92), C93(H93), C94(H94), C95(H95), C96(H96),
 C101(H101), C103(H103), C104(H104), C105(H105), C114(H114), C115(H115),
 C116(H116), C118(H118), C49(H49), C50(H50), C109(H109), C110(H110), C249(H249),
  C250(H250), C309(H309), C310(H310)
;
_olex2_diffrn_ambient_temperature_device 'Oxford Cryosystems'
_olex2_exptl_crystal_mounting_method 'The crystal was mounted on a MITIGEN holder in perfluoroether oil'
_olex2_submission_original_sample_id A2_EP93F2R
_olex2_submission_special_instructions 'No special instructions were received'
_oxdiff_exptl_absorpt_empirical_details
;
Empirical correction (ABSPACK) includes:
- Absorption correction using spherical harmonics
- Frame scaling
;
_oxdiff_exptl_absorpt_empirical_full_max 3.010
_oxdiff_exptl_absorpt_empirical_full_min 0.737

loop_
_space_group_symop_operation_xyz
'x, y, z'
'-x, -y, z+1/2'
'-y, x, z+3/4'
'y, -x, z+1/4'

loop_
_atom_site_label
_atom_site_type_symbol
_atom_site_fract_x
_atom_site_fract_y
_atom_site_fract_z
_atom_site_U_iso_or_equiv
_atom_site_adp_type
_atom_site_occupancy
_atom_site_site_symmetry_order
_atom_site_calc_flag
_atom_site_refinement_flags_posn
_atom_site_refinement_flags_adp
_atom_site_refinement_flags_occupancy
_atom_site_disorder_assembly
_atom_site_disorder_group
Si1 Si 0.23847(6) 0.44117(6) 0.97435(4) 0.0156(2) Uani 1 1 d . . . . .
Si2 Si 0.27312(6) 0.44326(6) 0.81565(4) 0.0157(2) Uani 1 1 d . . . . .
Si61 Si 0.27183(6) 1.04980(6) 0.47322(4) 0.0149(2) Uani 1 1 d . . . . .
Si62 Si 0.23354(6) 1.04954(6) 0.31605(4) 0.0155(2) Uani 1 1 d . . . . .
F1 F 0.54065(15) 0.44586(17) 1.05173(12) 0.0379(7) Uani 1 1 d . . . . .
F2 F 0.59143(14) 0.39982(16) 0.86376(12) 0.0416(7) Uani 1 1 d . . . . .
F3 F -0.06902(14) 0.36903(14) 0.91433(12) 0.0335(6) Uani 1 1 d . . . . .
F4 F -0.02139(16) 0.44469(18) 0.73261(12) 0.0383(7) Uani 1 1 d . . . . .
F61 F 0.58171(15) 1.11226(16) 0.41323(13) 0.0420(8) Uani 1 1 d . . . . .
F62 F 0.53082(16) 1.03806(15) 0.23077(12) 0.0325(6) Uani 1 1 d . . . . .
F63 F -0.01961(16) 1.04745(18) 0.56270(12) 0.0393(8) Uani 1 1 d . . . . .
F64 F -0.06691(16) 1.13427(17) 0.38468(13) 0.0456(8) Uani 1 1 d . . . . .
O1 O 0.30854(16) 0.47522(16) 0.95462(13) 0.0209(7) Uani 1 1 d . . . . .
O2 O 0.17472(17) 0.45097(16) 0.93179(13) 0.0198(7) Uani 1 1 d . . . . .
O3 O 0.20490(17) 0.48206(16) 0.83551(13) 0.0204(7) Uani 1 1 d . . . . .
O4 O 0.33728(16) 0.45092(16) 0.85734(13) 0.0179(6) Uani 1 1 d . . . . .
O61 O 0.33443(16) 1.04167(16) 0.42957(13) 0.0184(6) Uani 1 1 d . . . . .
O62 O 0.20332(16) 1.01107(16) 0.45485(13) 0.0195(7) Uani 1 1 d . . . . .
O63 O 0.17094(15) 1.04219(16) 0.35965(12) 0.0164(6) Uani 1 1 d . . . . .
O64 O 0.30341(16) 1.01154(16) 0.33329(13) 0.0186(6) Uani 1 1 d . . . . .
N41 N 0.35877(19) 0.5655(2) 0.89853(15) 0.0173(8) Uani 1 1 d . . . . .
N42 N 0.35775(18) 0.9251(2) 0.39135(15) 0.0169(8) Uani 1 1 d . . . . .
N101 N 0.14292(19) 0.9274(2) 0.39830(15) 0.0168(8) Uani 1 1 d . . . . .
N102 N 0.14545(18) 0.56623(19) -0.10772(15) 0.0166(7) Uani 1 1 d . . . . .
C1 C 0.4330(2) 0.4577(2) 0.92769(19) 0.0200(9) Uani 1 1 d . . . . .
C2 C 0.4555(2) 0.4603(2) 0.98356(19) 0.0218(9) Uani 1 1 d . . . . .
H2 H 0.425024 0.474760 1.012052 0.026 Uiso 1 1 calc R . . . .
C3 C 0.5207(3) 0.4422(2) 0.9975(2) 0.0273(10) Uani 1 1 d . . . . .
C4 C 0.5685(2) 0.4226(2) 0.9583(2) 0.0320(11) Uani 1 1 d . . . . .
H4 H 0.614159 0.411983 0.968326 0.038 Uiso 1 1 calc R . . . .
C5 C 0.5461(2) 0.4195(2) 0.90383(19) 0.0278(10) Uani 1 1 d . . . . .
C6 C 0.4807(2) 0.4373(2) 0.88769(19) 0.0215(9) Uani 1 1 d . . . . .
H6 H 0.468195 0.435508 0.849295 0.026 Uiso 1 1 calc R . . . .
C7 C 0.0808(2) 0.4541(2) 0.85898(18) 0.0192(9) Uani 1 1 d . . . . .
C8 C 0.0376(2) 0.4222(2) 0.89602(17) 0.0191(9) Uani 1 1 d . . . . .
H8 H 0.050461 0.416376 0.934048 0.023 Uiso 1 1 calc R . . . .
C9 C -0.0248(2) 0.3988(2) 0.87730(19) 0.0245(9) Uani 1 1 d . . . . .
C10 C -0.0461(2) 0.4042(2) 0.82260(19) 0.0261(9) Uani 1 1 d . . . . .
H10 H -0.088713 0.386687 0.810353 0.031 Uiso 1 1 calc R . . . .
C11 C -0.0021(3) 0.4366(3) 0.78696(19) 0.0276(10) Uani 1 1 d . . . . .
C12 C 0.0616(2) 0.4609(2) 0.80302(18) 0.0187(9) Uani 1 1 d . . . . .
H12 H 0.091304 0.481503 0.776559 0.022 Uiso 1 1 calc R . . . .
C13 C 0.2547(2) 0.3487(2) 0.9841(2) 0.0197(10) Uani 1 1 d . . . . .
C14 C 0.3185(2) 0.3266(3) 1.0054(2) 0.0214(9) Uani 1 1 d . . . . .
H14 H 0.352911 0.359146 1.013544 0.026 Uiso 1 1 calc R . . . .
C15 C 0.3311(3) 0.2579(3) 1.0146(2) 0.0295(11) Uani 1 1 d . . . . .
H15 H 0.373858 0.244080 1.029441 0.035 Uiso 1 1 calc R . . . .
C16 C 0.2822(3) 0.2092(2) 1.0022(2) 0.0274(11) Uani 1 1 d . . . . .
H16 H 0.291359 0.162266 1.008414 0.033 Uiso 1 1 calc R . . . .
C17 C 0.2194(3) 0.2298(2) 0.9807(2) 0.0275(10) Uani 1 1 d . . . . .
H17 H 0.185443 0.196848 0.972384 0.033 Uiso 1 1 calc R . . . .
C18 C 0.2066(3) 0.2981(3) 0.9714(2) 0.0265(11) Uani 1 1 d . . . . .
H18 H 0.163956 0.311248 0.955857 0.032 Uiso 1 1 calc R . . . .
C19 C 0.2151(2) 0.4844(2) 1.04103(19) 0.0208(9) Uani 1 1 d . . . . .
C20 C 0.2655(2) 0.5095(2) 1.07785(19) 0.0205(9) Uani 1 1 d . . . . .
H20 H 0.312092 0.503793 1.068241 0.025 Uiso 1 1 calc R . . . .
C21 C 0.2492(2) 0.5422(3) 1.1276(2) 0.0252(11) Uani 1 1 d . . . . .
H21 H 0.284198 0.558325 1.151664 0.030 Uiso 1 1 calc R . . . .
C22 C 0.1806(3) 0.5510(2) 1.14178(18) 0.0260(11) Uani 1 1 d . . . . .
H22 H 0.168818 0.574424 1.175219 0.031 Uiso 1 1 calc R . . . .
C23 C 0.1304(3) 0.5261(2) 1.1077(2) 0.0254(10) Uani 1 1 d . . . . .
H23 H 0.083878 0.531411 1.117710 0.030 Uiso 1 1 calc R . . . .
C24 C 0.1480(2) 0.4928(2) 1.0582(2) 0.0213(10) Uani 1 1 d . . . . .
H24 H 0.112592 0.475113 1.035234 0.026 Uiso 1 1 calc R . . . .
C25 C 0.2941(2) 0.4855(2) 0.74723(18) 0.0170(9) Uani 1 1 d . . . . .
C26 C 0.2434(3) 0.5097(3) 0.7116(2) 0.0241(10) Uani 1 1 d . . . . .
H26 H 0.196885 0.503653 0.721591 0.029 Uiso 1 1 calc R . . . .
C27 C 0.2594(3) 0.5429(3) 0.6615(2) 0.0251(10) Uani 1 1 d . . . . .
H27 H 0.223735 0.557813 0.637579 0.030 Uiso 1 1 calc R . . . .
C28 C 0.3260(3) 0.5542(2) 0.64622(19) 0.0247(10) Uani 1 1 d . . . . .
H28 H 0.336584 0.577947 0.612670 0.030 Uiso 1 1 calc R . . . .
C29 C 0.3782(3) 0.5299(2) 0.6812(2) 0.0218(9) Uani 1 1 d . . . . .
H29 H 0.424547 0.536855 0.671160 0.026 Uiso 1 1 calc R . . . .
C30 C 0.3625(2) 0.4958(2) 0.7302(2) 0.0180(9) Uani 1 1 d . . . . .
H30 H 0.398415 0.478977 0.752969 0.022 Uiso 1 1 calc R . . . .
C31 C 0.2530(2) 0.3504(2) 0.80759(18) 0.0191(9) Uani 1 1 d . . . . .
C32 C 0.1919(3) 0.3297(3) 0.7837(2) 0.0273(11) Uani 1 1 d . . . . .
H32 H 0.160241 0.363212 0.771458 0.033 Uiso 1 1 calc R . . . .
C33 C 0.1759(3) 0.2607(3) 0.7771(3) 0.0328(12) Uani 1 1 d . . . . .
H33 H 0.133178 0.247538 0.761883 0.039 Uiso 1 1 calc R . . . .
C34 C 0.2225(3) 0.2123(3) 0.7930(3) 0.0329(12) Uani 1 1 d . . . . .
H34 H 0.212542 0.165339 0.787642 0.039 Uiso 1 1 calc R . . . .
C35 C 0.2842(3) 0.2314(3) 0.8168(3) 0.0351(12) Uani 1 1 d . . . . .
H35 H 0.315950 0.197947 0.828701 0.042 Uiso 1 1 calc R . . . .
C36 C 0.2987(3) 0.3005(2) 0.8229(2) 0.0246(10) Uani 1 1 d . . . . .
H36 H 0.341469 0.313555 0.838084 0.030 Uiso 1 1 calc R . . . .
C41 C 0.3921(2) 0.5895(2) 0.85387(18) 0.0179(9) Uani 1 1 d . . . . .
H41 H 0.413341 0.557810 0.829397 0.021 Uiso 1 1 calc R . . . .
C42 C 0.3972(2) 0.6585(3) 0.8415(2) 0.0219(10) Uani 1 1 d . . . . .
C43 C 0.3654(3) 0.7040(3) 0.8779(2) 0.0265(11) Uani 1 1 d . . . . .
H43 H 0.368025 0.751708 0.871218 0.032 Uiso 1 1 calc R . . . .
C44 C 0.3298(2) 0.6793(3) 0.92399(19) 0.0214(9) Uani 1 1 d . . . . .
H44 H 0.306887 0.709495 0.948757 0.026 Uiso 1 1 calc R . . . .
C45 C 0.3287(2) 0.6102(2) 0.9327(2) 0.0193(9) Uani 1 1 d . . . . .
H45 H 0.305391 0.593257 0.964686 0.023 Uiso 1 1 calc R . . . .
C46 C 0.4304(2) 0.6816(2) 0.79310(18) 0.0204(9) Uani 1 1 d . . . . .
C47 C 0.4530(3) 0.7054(2) 0.7502(2) 0.0234(10) Uani 1 1 d D . . . .
C52 C 0.4508(2) 0.8000(3) 0.5473(2) 0.0254(10) Uani 1 1 d D . . . .
C53 C 0.4297(2) 0.8162(2) 0.50304(19) 0.0213(10) Uani 1 1 d . . . . .
C54 C 0.3285(2) 0.8783(3) 0.3575(2) 0.0205(9) Uani 1 1 d . . . . .
H54 H 0.304714 0.893108 0.325007 0.025 Uiso 1 1 calc R . . . .
C55 C 0.3325(3) 0.8091(2) 0.3692(2) 0.0236(10) Uani 1 1 d . . . . .
H55 H 0.311791 0.776908 0.344780 0.028 Uiso 1 1 calc R . . . .
C56 C 0.3660(3) 0.7874(2) 0.4158(2) 0.0225(10) Uani 1 1 d . . . . .
H56 H 0.368605 0.740194 0.424289 0.027 Uiso 1 1 calc R . . . .
C57 C 0.3966(2) 0.8355(3) 0.4509(2) 0.0201(9) Uani 1 1 d . . . . .
C58 C 0.3918(2) 0.9044(2) 0.43761(19) 0.0189(9) Uani 1 1 d . . . . .
H58 H 0.412572 0.937257 0.461289 0.023 Uiso 1 1 calc R . . . .
C61 C 0.4278(2) 1.0340(2) 0.35730(18) 0.0174(8) Uani 1 1 d . . . . .
C62 C 0.4732(2) 1.0641(2) 0.39472(19) 0.0246(10) Uani 1 1 d . . . . .
H62 H 0.460530 1.071464 0.432628 0.029 Uiso 1 1 calc R . . . .
C63 C 0.5372(2) 1.0831(2) 0.37569(19) 0.0281(11) Uani 1 1 d . . . . .
C64 C 0.5589(2) 1.0754(2) 0.32161(19) 0.0276(10) Uani 1 1 d . . . . .
H64 H 0.602928 1.089360 0.309613 0.033 Uiso 1 1 calc R . . . .
C65 C 0.5124(2) 1.0460(2) 0.28583(19) 0.0233(9) Uani 1 1 d . . . . .
C66 C 0.4471(2) 1.0264(2) 0.30140(18) 0.0201(9) Uani 1 1 d . . . . .
H66 H 0.416289 1.008281 0.274604 0.024 Uiso 1 1 calc R . . . .
C67 C 0.0806(2) 1.0402(2) 0.43386(19) 0.0186(9) Uani 1 1 d . . . . .
C68 C 0.0603(2) 1.0311(2) 0.48977(19) 0.0234(10) Uani 1 1 d . . . . .
H68 H 0.088658 1.006325 0.514787 0.028 Uiso 1 1 calc R . . . .
C69 C -0.0003(2) 1.0577(3) 0.50844(18) 0.0254(10) Uani 1 1 d . . . . .
C70 C -0.0445(3) 1.0924(3) 0.4749(2) 0.0331(11) Uani 1 1 d . . . . .
H70 H -0.086211 1.110367 0.488738 0.040 Uiso 1 1 calc R . . . .
C71 C -0.0249(3) 1.1000(2) 0.4191(2) 0.0320(11) Uani 1 1 d . . . . .
C72 C 0.0361(2) 1.0748(2) 0.3986(2) 0.0261(10) Uani 1 1 d . . . . .
H72 H 0.047611 1.081196 0.360368 0.031 Uiso 1 1 calc R . . . .
C73 C 0.2988(2) 1.0087(2) 0.53996(19) 0.0175(9) Uani 1 1 d . . . . .
C74 C 0.3663(2) 1.0071(2) 0.55703(19) 0.0207(9) Uani 1 1 d . . . . .
H74 H 0.399749 1.028512 0.534319 0.025 Uiso 1 1 calc R . . . .
C75 C 0.3868(3) 0.9751(3) 0.6063(2) 0.0254(10) Uani 1 1 d . . . . .
H75 H 0.433590 0.974225 0.616592 0.031 Uiso 1 1 calc R . . . .
C76 C 0.3384(3) 0.9446(3) 0.64009(19) 0.0246(10) Uani 1 1 d . . . . .
H76 H 0.352166 0.922148 0.673461 0.030 Uiso 1 1 calc R . . . .
C77 C 0.2695(3) 0.9465(3) 0.6257(2) 0.0282(11) Uani 1 1 d . . . . .
H77 H 0.236162 0.926381 0.649341 0.034 Uiso 1 1 calc R . . . .
C78 C 0.2506(2) 0.9781(2) 0.5763(2) 0.0214(10) Uani 1 1 d . . . . .
H78 H 0.203662 0.979406 0.566494 0.026 Uiso 1 1 calc R . . . .
C79 C 0.2535(2) 1.1425(2) 0.48108(19) 0.0181(9) Uani 1 1 d . . . . .
C80 C 0.3016(3) 1.1920(3) 0.4660(2) 0.0288(11) Uani 1 1 d . . . . .
H80 H 0.343866 1.178165 0.450222 0.035 Uiso 1 1 calc R . . . .
C81 C 0.2884(3) 1.2615(3) 0.4739(2) 0.0330(12) Uani 1 1 d . . . . .
H81 H 0.322671 1.294139 0.465601 0.040 Uiso 1 1 calc R . . . .
C82 C 0.2264(3) 1.2825(3) 0.4936(3) 0.0364(13) Uani 1 1 d . . . . .
H82 H 0.216922 1.329703 0.497559 0.044 Uiso 1 1 calc R . . . .
C83 C 0.1774(3) 1.2344(3) 0.5078(3) 0.0403(14) Uani 1 1 d . . . . .
H83 H 0.134253 1.248969 0.521320 0.048 Uiso 1 1 calc R . . . .
C84 C 0.1910(3) 1.1652(3) 0.5023(2) 0.0282(11) Uani 1 1 d . . . . .
H84 H 0.157409 1.132814 0.513092 0.034 Uiso 1 1 calc R . . . .
C85 C 0.2529(2) 1.1427(2) 0.30773(17) 0.0178(9) Uani 1 1 d . . . . .
C86 C 0.2059(3) 1.1928(2) 0.3215(2) 0.0224(10) Uani 1 1 d . . . . .
H86 H 0.162729 1.179631 0.335867 0.027 Uiso 1 1 calc R . . . .
C87 C 0.2201(3) 1.2619(3) 0.3147(2) 0.0326(12) Uani 1 1 d . . . . .
H87 H 0.187731 1.295445 0.325382 0.039 Uiso 1 1 calc R . . . .
C88 C 0.2829(3) 1.2810(3) 0.2919(2) 0.0280(11) Uani 1 1 d . . . . .
H88 H 0.292889 1.327892 0.286150 0.034 Uiso 1 1 calc R . . . .
C89 C 0.3301(3) 1.2327(3) 0.2779(2) 0.0284(11) Uani 1 1 d . . . . .
H89 H 0.373192 1.246060 0.263453 0.034 Uiso 1 1 calc R . . . .
C90 C 0.3150(3) 1.1634(2) 0.2848(2) 0.0258(11) Uani 1 1 d . . . . .
H90 H 0.347487 1.130090 0.273758 0.031 Uiso 1 1 calc R . . . .
C91 C 0.2069(2) 1.0079(2) 0.24886(18) 0.0180(9) Uani 1 1 d . . . . .
C92 C 0.1371(2) 1.0056(2) 0.23311(19) 0.0179(9) Uani 1 1 d . . . . .
H92 H 0.104117 1.027620 0.255957 0.021 Uiso 1 1 calc R . . . .
C93 C 0.1161(3) 0.9719(2) 0.18495(19) 0.0221(9) Uani 1 1 d . . . . .
H93 H 0.069012 0.969719 0.176047 0.027 Uiso 1 1 calc R . . . .
C94 C 0.1635(3) 0.9414(2) 0.14970(19) 0.0259(11) Uani 1 1 d . . . . .
H94 H 0.149082 0.919027 0.116470 0.031 Uiso 1 1 calc R . . . .
C95 C 0.2315(3) 0.9440(2) 0.1636(2) 0.0237(10) Uani 1 1 d . . . . .
H95 H 0.264422 0.923922 0.139586 0.028 Uiso 1 1 calc R . . . .
C96 C 0.2527(2) 0.9763(3) 0.21314(19) 0.0221(10) Uani 1 1 d . . . . .
H96 H 0.299727 0.976385 0.222433 0.026 Uiso 1 1 calc R . . . .
C101 C 0.1080(2) 0.9069(2) 0.35315(18) 0.0168(9) Uani 1 1 d . . . . .
H101 H 0.088954 0.940759 0.329411 0.020 Uiso 1 1 calc R . . . .
C102 C 0.0980(2) 0.8390(3) 0.3391(2) 0.0198(9) Uani 1 1 d . . . . .
C103 C 0.1261(3) 0.7898(2) 0.3750(2) 0.0231(10) Uani 1 1 d . . . . .
H103 H 0.120347 0.742602 0.367471 0.028 Uiso 1 1 calc R . . . .
C104 C 0.1627(2) 0.8113(2) 0.42223(19) 0.0207(9) Uani 1 1 d . . . . .
H104 H 0.182633 0.778995 0.446925 0.025 Uiso 1 1 calc R . . . .
C105 C 0.1692(2) 0.8798(2) 0.43206(19) 0.0190(9) Uani 1 1 d . . . . .
H105 H 0.193422 0.894079 0.464393 0.023 Uiso 1 1 calc R . . . .
C106 C 0.0649(3) 0.8194(2) 0.28951(19) 0.0234(10) Uani 1 1 d . . . . .
C107 C 0.0429(3) 0.8014(3) 0.2444(2) 0.0249(10) Uani 1 1 d D . . . .
C112 C 0.0457(3) 0.6989(3) 0.0436(2) 0.0250(10) Uani 1 1 d D . . . .
C113 C 0.0675(3) 0.6747(2) 0.00236(19) 0.0206(9) Uani 1 1 d . . . . .
C114 C 0.1711(2) 0.6126(2) -0.1432(2) 0.0207(9) Uani 1 1 d . . . . .
H114 H 0.195034 0.598167 -0.175641 0.025 Uiso 1 1 calc R . . . .
C115 C 0.1628(3) 0.6823(3) -0.1325(2) 0.0253(10) Uani 1 1 d . . . . .
H115 H 0.180758 0.714938 -0.157867 0.030 Uiso 1 1 calc R . . . .
C116 C 0.1287(3) 0.7035(2) -0.0855(2) 0.0233(10) Uani 1 1 d . . . . .
H116 H 0.123193 0.750678 -0.077834 0.028 Uiso 1 1 calc R . . . .
C117 C 0.1023(2) 0.6547(3) -0.0495(2) 0.0207(10) Uani 1 1 d . . . . .
C118 C 0.1110(2) 0.5857(2) -0.06118(19) 0.0189(9) Uani 1 1 d . . . . .
H118 H 0.092847 0.552284 -0.036568 0.023 Uiso 1 1 calc R . . . .
B1 B 0.3564(3) 0.4806(3) 0.9105(2) 0.0184(10) Uani 1 1 d . . . . .
B2 B 0.1559(3) 0.4808(3) 0.8801(2) 0.0172(10) Uani 1 1 d . . . . .
B61 B 0.3520(3) 1.0103(3) 0.3784(2) 0.0172(10) Uani 1 1 d . . . . .
B62 B 0.1530(3) 1.0114(3) 0.4127(2) 0.0171(10) Uani 1 1 d . . . . .
S41 S 0.44000(7) 0.71276(7) 0.63669(6) 0.0244(4) Uani 0.817(4) 1 d D U P A 1
S101 S 0.06065(10) 0.71317(9) 0.15613(7) 0.0310(5) Uani 0.839(6) 1 d D U P B 1
C48 C 0.4694(3) 0.7408(3) 0.6996(2) 0.0179(9) Uani 0.817(4) 1 d D U P A 1
C49 C 0.5000(3) 0.8024(3) 0.6960(2) 0.0250(10) Uani 0.817(4) 1 d D U P A 1
H49 H 0.519086 0.825705 0.727137 0.030 Uiso 0.817(4) 1 calc R . P A 1
C50 C 0.5003(3) 0.8280(3) 0.6410(2) 0.0291(11) Uani 0.817(4) 1 d D U P A 1
H50 H 0.520980 0.870030 0.631060 0.035 Uiso 0.817(4) 1 calc R . P A 1
C51 C 0.4686(3) 0.7872(3) 0.6039(2) 0.0208(9) Uani 0.817(4) 1 d D U P A 1
C108 C 0.0282(3) 0.7840(5) 0.1869(2) 0.0225(15) Uani 0.839(6) 1 d D U P B 1
C109 C -0.0074(3) 0.8231(3) 0.1492(2) 0.0361(13) Uani 0.839(6) 1 d D U P B 1
H109 H -0.028028 0.865490 0.158290 0.043 Uiso 0.839(6) 1 calc R . P B 1
C110 C -0.0098(3) 0.7935(3) 0.0954(2) 0.0345(13) Uani 0.839(6) 1 d D U P B 1
H110 H -0.034111 0.812826 0.064895 0.041 Uiso 0.839(6) 1 calc R . P B 1
C111 C 0.0259(3) 0.7348(4) 0.0916(3) 0.0223(15) Uani 0.839(6) 1 d D U P B 1
S241 S 0.4395(6) 0.7877(6) 0.6538(4) 0.069(3) Uani 0.183(4) 1 d D U P A 2
S301 S 0.0772(4) 0.7537(10) 0.1450(4) 0.052(3) Uani 0.161(6) 1 d D U P B 2
C248 C 0.4677(14) 0.7177(10) 0.6879(7) 0.0179(9) Uani 0.183(4) 1 d D U P A 2
C249 C 0.4949(14) 0.6783(11) 0.6466(8) 0.038(4) Uani 0.183(4) 1 d D U P A 2
H249 H 0.501902 0.631199 0.653614 0.045 Uiso 0.183(4) 1 calc R . P A 2
C250 C 0.5130(15) 0.7048(11) 0.5940(9) 0.038(4) Uani 0.183(4) 1 d D U P A 2
H250 H 0.541847 0.684705 0.566628 0.045 Uiso 0.183(4) 1 calc R . P A 2
C251 C 0.4804(12) 0.7650(11) 0.5912(8) 0.0208(9) Uani 0.183(4) 1 d D U P A 2
C308 C 0.0180(16) 0.778(3) 0.1916(12) 0.0225(15) Uani 0.161(6) 1 d D U P B 2
C309 C -0.0383(13) 0.7913(17) 0.1610(10) 0.036(4) Uani 0.161(6) 1 d D U P B 2
H309 H -0.070561 0.825559 0.170423 0.043 Uiso 0.161(6) 1 calc R . P B 2
C310 C -0.0438(11) 0.7486(16) 0.1131(9) 0.037(4) Uani 0.161(6) 1 d D U P B 2
H310 H -0.085723 0.738150 0.095153 0.045 Uiso 0.161(6) 1 calc R . P B 2
C311 C 0.0183(14) 0.724(3) 0.0957(13) 0.0223(15) Uani 0.161(6) 1 d D U P B 2

loop_
_atom_site_aniso_label
_atom_site_aniso_U_11
_atom_site_aniso_U_22
_atom_site_aniso_U_33
_atom_site_aniso_U_23
_atom_site_aniso_U_13
_atom_site_aniso_U_12
Si1 0.0183(5) 0.0176(5) 0.0108(5) 0.0011(4) -0.0002(4) -0.0013(4)
Si2 0.0189(5) 0.0175(5) 0.0107(5) 0.0006(4) -0.0002(4) 0.0010(4)
Si61 0.0176(5) 0.0172(5) 0.0099(5) -0.0009(4) -0.0003(4) 0.0003(4)
Si62 0.0199(5) 0.0170(5) 0.0096(5) 0.0000(4) -0.0003(4) 0.0015(4)
F1 0.0351(15) 0.0548(17) 0.0238(13) -0.0008(13) -0.0140(12) 0.0026(13)
F2 0.0292(14) 0.0586(18) 0.0369(15) -0.0148(13) -0.0015(12) 0.0167(13)
F3 0.0299(13) 0.0358(14) 0.0349(14) 0.0103(11) 0.0002(11) -0.0125(11)
F4 0.0348(15) 0.0635(19) 0.0166(12) -0.0016(13) -0.0103(11) -0.0095(14)
F61 0.0324(14) 0.0601(19) 0.0334(14) -0.0210(13) 0.0054(12) -0.0225(13)
F62 0.0394(14) 0.0409(15) 0.0171(11) -0.0025(11) 0.0131(11) -0.0037(12)
F63 0.0362(15) 0.0604(19) 0.0213(13) 0.0003(13) 0.0133(12) 0.0029(13)
F64 0.0350(16) 0.0571(18) 0.0446(16) 0.0221(15) 0.0106(13) 0.0229(15)
O1 0.0239(15) 0.0238(15) 0.0151(14) 0.0008(12) 0.0034(12) -0.0035(12)
O2 0.0242(16) 0.0216(15) 0.0136(13) 0.0017(12) 0.0012(12) 0.0023(12)
O3 0.0268(16) 0.0229(14) 0.0115(13) 0.0018(11) 0.0029(12) 0.0039(12)
O4 0.0206(15) 0.0215(15) 0.0117(13) -0.0019(12) -0.0006(12) 0.0000(12)
O61 0.0189(14) 0.0217(15) 0.0148(13) -0.0032(12) 0.0011(12) 0.0024(12)
O62 0.0191(15) 0.0264(16) 0.0130(14) -0.0020(12) -0.0002(11) -0.0022(12)
O63 0.0159(14) 0.0230(15) 0.0104(13) 0.0020(12) 0.0014(11) 0.0019(12)
O64 0.0238(15) 0.0206(14) 0.0115(13) -0.0020(11) -0.0013(11) 0.0046(11)
N41 0.0169(17) 0.0219(19) 0.0129(18) -0.0004(15) -0.0046(14) 0.0007(14)
N42 0.0177(17) 0.0223(19) 0.0106(16) -0.0016(15) 0.0001(14) 0.0035(14)
N101 0.0170(17) 0.0215(19) 0.0119(17) -0.0003(15) 0.0040(14) 0.0032(15)
N102 0.0191(17) 0.0203(18) 0.0103(16) 0.0006(15) 0.0010(14) -0.0002(14)
C1 0.025(2) 0.0164(19) 0.0192(19) 0.0063(16) -0.0053(17) 0.0033(17)
C2 0.025(2) 0.024(2) 0.0167(19) 0.0026(16) 0.0030(16) 0.0010(17)
C3 0.033(2) 0.031(2) 0.017(2) 0.0005(18) -0.0150(18) 0.002(2)
C4 0.025(2) 0.034(2) 0.037(3) -0.0055(19) -0.0062(19) 0.0057(19)
C5 0.025(2) 0.034(2) 0.024(2) -0.0084(18) -0.0033(17) 0.0083(18)
C6 0.021(2) 0.0215(19) 0.0216(19) -0.0009(16) -0.0038(16) 0.0009(17)
C7 0.024(2) 0.0169(19) 0.0165(19) 0.0014(16) 0.0027(17) 0.0043(16)
C8 0.022(2) 0.0196(19) 0.0152(18) 0.0019(15) -0.0042(16) -0.0016(16)
C9 0.021(2) 0.026(2) 0.026(2) 0.0069(17) 0.0029(17) -0.0037(17)
C10 0.018(2) 0.031(2) 0.029(2) 0.0001(18) -0.0068(17) -0.0071(17)
C11 0.033(2) 0.033(2) 0.017(2) 0.0026(17) -0.0054(19) -0.004(2)
C12 0.0177(19) 0.0226(19) 0.0156(18) -0.0009(15) 0.0021(16) 0.0027(16)
C13 0.023(2) 0.018(2) 0.018(2) -0.0025(17) 0.0055(18) -0.0028(17)
C14 0.020(2) 0.027(2) 0.017(2) 0.0005(17) -0.0029(17) -0.0030(17)
C15 0.022(2) 0.029(3) 0.037(3) 0.001(2) -0.001(2) 0.0034(19)
C16 0.034(3) 0.019(2) 0.029(2) 0.0002(19) 0.003(2) 0.0028(19)
C17 0.036(3) 0.019(2) 0.028(2) -0.0045(18) -0.006(2) -0.0036(19)
C18 0.022(2) 0.028(2) 0.030(3) -0.003(2) -0.005(2) -0.0058(19)
C19 0.026(2) 0.021(2) 0.016(2) 0.0027(17) -0.0002(17) -0.0024(17)
C20 0.021(2) 0.026(2) 0.0152(19) -0.0042(17) -0.0024(16) -0.0037(17)
C21 0.029(2) 0.030(2) 0.016(2) 0.0002(17) 0.0024(17) -0.0065(18)
C22 0.043(3) 0.024(2) 0.0116(18) -0.0030(17) 0.0083(19) -0.005(2)
C23 0.033(2) 0.023(2) 0.020(2) 0.0031(19) 0.0089(19) 0.0024(18)
C24 0.025(2) 0.023(2) 0.016(2) -0.0013(18) -0.0013(17) -0.0037(17)
C25 0.026(2) 0.0147(19) 0.0101(19) 0.0010(15) 0.0022(16) 0.0039(16)
C26 0.027(2) 0.028(2) 0.018(2) -0.0013(17) 0.0052(17) 0.0013(17)
C27 0.033(2) 0.027(2) 0.015(2) 0.0042(17) -0.0002(18) 0.0093(18)
C28 0.042(3) 0.018(2) 0.0141(19) 0.0012(17) 0.0034(19) -0.0010(18)
C29 0.023(2) 0.025(2) 0.017(2) -0.0021(18) 0.0047(17) -0.0061(17)
C30 0.0205(19) 0.018(2) 0.015(2) -0.0063(17) 0.0035(17) 0.0001(16)
C31 0.027(2) 0.025(2) 0.0053(18) -0.0007(16) 0.0008(17) -0.0010(17)
C32 0.021(2) 0.022(2) 0.039(3) -0.009(2) 0.000(2) -0.0012(18)
C33 0.033(3) 0.024(2) 0.041(3) -0.011(2) -0.003(2) -0.004(2)
C34 0.039(3) 0.020(2) 0.039(3) -0.008(2) -0.001(2) -0.003(2)
C35 0.046(3) 0.022(2) 0.038(3) 0.000(2) -0.010(2) 0.007(2)
C36 0.029(2) 0.023(2) 0.022(2) -0.0051(18) -0.0081(19) 0.0005(19)
C41 0.017(2) 0.028(2) 0.0088(17) 0.0011(17) -0.0031(16) 0.0007(16)
C42 0.021(2) 0.030(2) 0.014(2) 0.0026(18) -0.0065(17) -0.0019(19)
C43 0.031(2) 0.024(2) 0.024(2) -0.002(2) -0.006(2) 0.0014(19)
C44 0.025(2) 0.024(2) 0.015(2) -0.0026(18) -0.0039(17) -0.0008(18)
C45 0.021(2) 0.023(2) 0.0141(19) -0.0056(18) -0.0065(18) 0.0004(17)
C46 0.024(2) 0.0188(19) 0.019(2) 0.0015(17) -0.0116(18) -0.0011(17)
C47 0.026(2) 0.019(2) 0.025(2) 0.0075(18) -0.0026(19) -0.0001(17)
C52 0.023(2) 0.027(2) 0.026(2) 0.003(2) 0.0060(19) -0.0032(18)
C53 0.022(2) 0.022(2) 0.020(2) 0.0090(18) -0.0067(18) 0.0048(18)
C54 0.022(2) 0.027(2) 0.0119(19) -0.0043(18) -0.0014(18) 0.0005(18)
C55 0.030(2) 0.019(2) 0.021(2) -0.0015(18) 0.0051(19) -0.0053(18)
C56 0.028(2) 0.020(2) 0.020(2) 0.0031(17) 0.0045(19) 0.0035(18)
C57 0.021(2) 0.022(2) 0.017(2) 0.0018(18) 0.0020(18) 0.0020(17)
C58 0.019(2) 0.022(2) 0.015(2) 0.0005(18) -0.0030(17) 0.0049(17)
C61 0.021(2) 0.0151(18) 0.0165(18) -0.0019(15) 0.0004(16) 0.0061(15)
C62 0.031(2) 0.028(2) 0.0152(19) -0.0047(17) 0.0020(17) -0.0075(19)
C63 0.026(2) 0.032(2) 0.027(2) -0.0093(18) 0.0020(17) -0.0100(18)
C64 0.027(2) 0.029(2) 0.028(2) -0.0035(18) 0.0108(18) -0.0107(18)
C65 0.026(2) 0.025(2) 0.019(2) -0.0011(17) 0.0083(16) 0.0020(17)
C66 0.023(2) 0.026(2) 0.0121(18) -0.0009(16) 0.0004(16) -0.0010(17)
C67 0.018(2) 0.020(2) 0.0178(19) -0.0058(16) -0.0001(17) 0.0023(16)
C68 0.027(2) 0.026(2) 0.017(2) -0.0022(17) 0.0050(18) 0.0017(18)
C69 0.028(2) 0.033(2) 0.0152(19) -0.0032(17) 0.0044(18) -0.0028(19)
C70 0.030(2) 0.039(3) 0.031(2) -0.003(2) 0.011(2) 0.008(2)
C71 0.029(2) 0.028(2) 0.039(3) 0.008(2) 0.005(2) 0.014(2)
C72 0.028(2) 0.026(2) 0.025(2) -0.0006(18) 0.0067(18) 0.0046(18)
C73 0.022(2) 0.0160(19) 0.0149(19) -0.0052(16) 0.0022(16) 0.0007(16)
C74 0.024(2) 0.024(2) 0.015(2) -0.0007(18) 0.0023(17) 0.0002(17)
C75 0.031(2) 0.029(2) 0.017(2) -0.0029(19) -0.0065(19) -0.0022(19)
C76 0.035(2) 0.026(2) 0.0128(18) 0.0026(18) -0.0044(18) -0.0008(19)
C77 0.041(3) 0.031(3) 0.013(2) -0.0001(18) 0.0001(19) -0.013(2)
C78 0.024(2) 0.025(2) 0.015(2) 0.0028(17) 0.0004(17) -0.0076(17)
C79 0.020(2) 0.015(2) 0.019(2) -0.0010(17) -0.0038(18) 0.0004(16)
C80 0.029(2) 0.026(2) 0.031(3) -0.001(2) 0.010(2) -0.001(2)
C81 0.041(3) 0.018(2) 0.040(3) 0.008(2) 0.011(2) -0.001(2)
C82 0.040(3) 0.023(2) 0.046(3) -0.001(2) -0.007(2) -0.002(2)
C83 0.015(2) 0.033(3) 0.073(4) -0.014(3) 0.003(2) 0.004(2)
C84 0.024(2) 0.025(2) 0.036(3) -0.004(2) 0.001(2) -0.0041(18)
C85 0.025(2) 0.024(2) 0.0051(17) 0.0000(16) 0.0012(16) 0.0018(17)
C86 0.025(2) 0.021(2) 0.021(2) 0.0024(18) 0.0059(18) 0.0013(17)
C87 0.043(3) 0.022(2) 0.033(3) -0.001(2) 0.008(2) 0.007(2)
C88 0.037(3) 0.021(2) 0.026(2) 0.0064(19) -0.001(2) -0.004(2)
C89 0.031(3) 0.023(2) 0.031(2) 0.006(2) 0.001(2) -0.0029(19)
C90 0.024(2) 0.019(2) 0.034(3) 0.005(2) 0.002(2) -0.0029(17)
C91 0.025(2) 0.019(2) 0.0104(19) -0.0014(16) 0.0002(16) 0.0050(16)
C92 0.0206(19) 0.019(2) 0.014(2) 0.0043(17) -0.0039(17) 0.0011(16)
C93 0.027(2) 0.023(2) 0.0156(19) 0.0017(18) -0.0026(17) -0.0034(17)
C94 0.041(3) 0.020(2) 0.017(2) -0.0019(18) -0.0121(18) 0.0012(19)
C95 0.034(2) 0.023(2) 0.0143(18) -0.0050(17) 0.0004(18) 0.0081(19)
C96 0.025(2) 0.026(2) 0.015(2) 0.0013(17) -0.0056(16) 0.0029(17)
C101 0.0153(19) 0.026(2) 0.0090(17) -0.0023(17) 0.0029(16) 0.0020(17)
C102 0.014(2) 0.031(2) 0.014(2) -0.0031(18) 0.0037(16) -0.0022(17)
C103 0.028(2) 0.018(2) 0.024(2) 0.0011(18) 0.0060(19) -0.0053(18)
C104 0.028(2) 0.020(2) 0.014(2) 0.0039(17) 0.0066(18) -0.0004(17)
C105 0.021(2) 0.025(2) 0.0115(18) 0.0006(18) 0.0025(17) 0.0001(18)
C106 0.027(2) 0.023(2) 0.020(2) 0.0007(19) 0.011(2) 0.0002(19)
C107 0.024(2) 0.027(2) 0.024(2) -0.0105(19) 0.0004(19) -0.0039(18)
C112 0.026(2) 0.023(2) 0.026(2) -0.0036(19) -0.004(2) -0.0017(18)
C113 0.023(2) 0.021(2) 0.018(2) -0.0027(17) 0.0031(18) 0.0041(18)
C114 0.023(2) 0.025(2) 0.014(2) -0.0012(19) -0.0013(18) -0.0029(18)
C115 0.031(2) 0.023(2) 0.022(2) 0.0052(19) -0.0044(19) -0.0054(19)
C116 0.032(3) 0.016(2) 0.021(2) -0.0023(18) -0.008(2) 0.0019(18)
C117 0.022(2) 0.023(2) 0.017(2) -0.0016(18) -0.0025(18) 0.0039(18)
C118 0.024(2) 0.018(2) 0.0145(19) 0.0002(17) 0.0046(17) 0.0016(17)
B1 0.022(2) 0.019(2) 0.014(2) 0.0024(19) -0.0027(19) -0.0047(18)
B2 0.022(2) 0.018(2) 0.011(2) 0.0010(18) 0.0005(18) -0.0002(18)
B61 0.019(2) 0.023(2) 0.009(2) 0.0016(18) 0.0001(17) 0.0008(18)
B62 0.021(2) 0.016(2) 0.014(2) 0.0024(18) 0.0009(19) -0.0034(18)
S41 0.0332(7) 0.0229(7) 0.0169(6) 0.0091(5) -0.0082(5) -0.0113(5)
S101 0.0411(9) 0.0315(10) 0.0204(6) -0.0083(6) -0.0058(6) 0.0163(7)
C48 0.0187(19) 0.013(2) 0.021(2) 0.0070(17) -0.0014(17) 0.0008(18)
C49 0.030(2) 0.019(2) 0.0260(19) 0.0068(17) -0.0037(18) -0.0057(17)
C50 0.032(3) 0.025(2) 0.031(2) 0.0140(17) -0.0059(18) -0.0141(19)
C51 0.022(2) 0.018(2) 0.0223(19) 0.0082(17) 0.0017(17) 0.0015(18)
C108 0.021(3) 0.030(3) 0.0163(17) -0.0061(19) 0.0011(18) -0.004(2)
C109 0.046(3) 0.036(3) 0.026(2) -0.0102(19) -0.006(2) 0.015(2)
C110 0.042(3) 0.039(3) 0.023(2) -0.009(2) -0.009(2) 0.014(2)
C111 0.023(2) 0.028(3) 0.0160(19) -0.005(2) -0.0009(17) -0.004(2)
S241 0.087(6) 0.073(5) 0.047(4) 0.013(4) 0.006(4) 0.017(5)
S301 0.029(3) 0.100(9) 0.025(3) -0.025(5) 0.006(3) -0.021(4)
C248 0.0187(19) 0.013(2) 0.021(2) 0.0070(17) -0.0014(17) 0.0008(18)
C249 0.055(10) 0.031(5) 0.027(5) 0.010(3) 0.009(6) 0.022(6)
C250 0.055(9) 0.031(5) 0.028(5) 0.011(5) 0.009(6) 0.020(6)
C251 0.022(2) 0.018(2) 0.0223(19) 0.0082(17) 0.0017(17) 0.0015(18)
C308 0.021(3) 0.030(3) 0.0163(17) -0.0061(19) 0.0011(18) -0.004(2)
C309 0.028(5) 0.058(9) 0.022(5) -0.017(6) -0.005(4) 0.009(5)
C310 0.025(4) 0.062(9) 0.025(6) -0.021(7) -0.005(3) 0.005(5)
C311 0.023(2) 0.028(3) 0.0160(19) -0.005(2) -0.0009(17) -0.004(2)

loop_
_atom_type_symbol
_atom_type_description
_atom_type_scat_dispersion_real
_atom_type_scat_dispersion_imag
_atom_type_scat_source
C C 0.0181 0.0091 'International Tables Vol C Tables 4.2.6.8 and 6.1.1.4'
H H 0.0000 0.0000 'International Tables Vol C Tables 4.2.6.8 and 6.1.1.4'
B B 0.0090 0.0039 'International Tables Vol C Tables 4.2.6.8 and 6.1.1.4'
F F 0.0727 0.0534 'International Tables Vol C Tables 4.2.6.8 and 6.1.1.4'
N N 0.0311 0.0180 'International Tables Vol C Tables 4.2.6.8 and 6.1.1.4'
O O 0.0492 0.0322 'International Tables Vol C Tables 4.2.6.8 and 6.1.1.4'
S S 0.3331 0.5567 'International Tables Vol C Tables 4.2.6.8 and 6.1.1.4'
Si Si 0.2541 0.3302 'International Tables Vol C Tables 4.2.6.8 and 6.1.1.4'

loop_
_geom_angle_atom_site_label_1
_geom_angle_atom_site_label_2
_geom_angle_atom_site_label_3
_geom_angle
_geom_angle_site_symmetry_1
_geom_angle_site_symmetry_3
_geom_angle_publ_flag
O1 Si1 O2 115.36(17) . . ?
O1 Si1 C13 107.3(2) . . ?
O1 Si1 C19 105.87(19) . . ?
O2 Si1 C13 109.07(19) . . ?
O2 Si1 C19 106.97(19) . . ?
C13 Si1 C19 112.3(2) . . ?
O3 Si2 O4 115.01(17) . . ?
O3 Si2 C25 103.30(18) . . ?
O3 Si2 C31 108.3(2) . . ?
O4 Si2 C25 109.0(2) . . ?
O4 Si2 C31 108.59(18) . . ?
C31 Si2 C25 112.68(19) . . ?
O61 Si61 C73 107.04(19) . . ?
O61 Si61 C79 107.88(19) . . ?
O62 Si61 O61 114.37(17) . . ?
O62 Si61 C73 105.44(18) . . ?
O62 Si61 C79 109.18(19) . . ?
C73 Si61 C79 113.0(2) . . ?
O63 Si62 C85 107.99(18) . . ?
O63 Si62 C91 107.5(2) . . ?
O64 Si62 O63 116.09(17) . . ?
O64 Si62 C85 107.7(2) . . ?
O64 Si62 C91 104.71(18) . . ?
C91 Si62 C85 113.0(2) . . ?
B1 O1 Si1 145.2(3) . . ?
B2 O2 Si1 142.8(3) . . ?
B2 O3 Si2 140.1(3) . . ?
B1 O4 Si2 141.4(3) . . ?
B61 O61 Si61 141.8(3) . . ?
B62 O62 Si61 141.2(3) . . ?
B62 O63 Si62 141.8(3) . . ?
B61 O64 Si62 139.6(3) . . ?
C41 N41 B1 119.7(4) . . ?
C45 N41 C41 118.2(4) . . ?
C45 N41 B1 122.1(4) . . ?
C54 N42 C58 119.6(4) . . ?
C54 N42 B61 121.9(4) . . ?
C58 N42 B61 118.4(4) . . ?
C101 N101 B62 121.0(4) . . ?
C105 N101 C101 118.2(4) . . ?
C105 N101 B62 120.8(4) . . ?
C114 N102 C118 120.9(4) . . ?
C114 N102 B2 120.8(4) . 1_554 ?
C118 N102 B2 118.3(4) . 1_554 ?
C2 C1 B1 121.4(4) . . ?
C6 C1 C2 116.7(4) . . ?
C6 C1 B1 121.8(4) . . ?
C1 C2 H2 119.5 . . ?
C3 C2 C1 121.0(4) . . ?
C3 C2 H2 119.5 . . ?
F1 C3 C2 119.3(4) . . ?
F1 C3 C4 117.8(4) . . ?
C2 C3 C4 122.9(4) . . ?
C3 C4 H4 122.1 . . ?
C5 C4 C3 115.8(4) . . ?
C5 C4 H4 122.1 . . ?
F2 C5 C4 117.9(4) . . ?
F2 C5 C6 118.8(4) . . ?
C4 C5 C6 123.3(4) . . ?
C1 C6 H6 119.9 . . ?
C5 C6 C1 120.2(4) . . ?
C5 C6 H6 119.9 . . ?
C8 C7 C12 119.6(4) . . ?
C8 C7 B2 120.0(4) . . ?
C12 C7 B2 120.4(4) . . ?
C7 C8 H8 120.4 . . ?
C7 C8 C9 119.3(4) . . ?
C9 C8 H8 120.4 . . ?
F3 C9 C8 119.6(4) . . ?
F3 C9 C10 117.0(4) . . ?
C10 C9 C8 123.4(4) . . ?
C9 C10 H10 122.1 . . ?
C11 C10 C9 115.8(4) . . ?
C11 C10 H10 122.1 . . ?
F4 C11 C10 118.2(4) . . ?
F4 C11 C12 118.2(4) . . ?
C10 C11 C12 123.7(4) . . ?
C7 C12 H12 120.9 . . ?
C11 C12 C7 118.3(4) . . ?
C11 C12 H12 120.9 . . ?
C14 C13 Si1 119.7(3) . . ?
C18 C13 Si1 123.2(4) . . ?
C18 C13 C14 117.1(4) . . ?
C13 C14 H14 119.6 . . ?
C15 C14 C13 120.7(4) . . ?
C15 C14 H14 119.6 . . ?
C14 C15 H15 119.6 . . ?
C16 C15 C14 120.8(5) . . ?
C16 C15 H15 119.6 . . ?
C15 C16 H16 120.3 . . ?
C15 C16 C17 119.4(5) . . ?
C17 C16 H16 120.3 . . ?
C16 C17 H17 119.9 . . ?
C18 C17 C16 120.1(5) . . ?
C18 C17 H17 119.9 . . ?
C13 C18 H18 119.1 . . ?
C17 C18 C13 121.9(5) . . ?
C17 C18 H18 119.1 . . ?
C20 C19 Si1 121.3(4) . . ?
C24 C19 Si1 122.7(4) . . ?
C24 C19 C20 116.0(4) . . ?
C19 C20 H20 118.9 . . ?
C21 C20 C19 122.3(4) . . ?
C21 C20 H20 118.9 . . ?
C20 C21 H21 120.5 . . ?
C20 C21 C22 119.1(4) . . ?
C22 C21 H21 120.5 . . ?
C21 C22 H22 119.9 . . ?
C23 C22 C21 120.2(4) . . ?
C23 C22 H22 119.9 . . ?
C22 C23 H23 120.2 . . ?
C22 C23 C24 119.7(5) . . ?
C24 C23 H23 120.2 . . ?
C19 C24 C23 122.7(5) . . ?
C19 C24 H24 118.7 . . ?
C23 C24 H24 118.7 . . ?
C26 C25 Si2 121.7(4) . . ?
C26 C25 C30 116.9(4) . . ?
C30 C25 Si2 121.4(4) . . ?
C25 C26 H26 119.3 . . ?
C25 C26 C27 121.3(5) . . ?
C27 C26 H26 119.3 . . ?
C26 C27 H27 119.5 . . ?
C28 C27 C26 121.1(5) . . ?
C28 C27 H27 119.5 . . ?
C27 C28 H28 120.7 . . ?
C27 C28 C29 118.7(4) . . ?
C29 C28 H28 120.7 . . ?
C28 C29 H29 119.8 . . ?
C30 C29 C28 120.3(5) . . ?
C30 C29 H29 119.8 . . ?
C25 C30 H30 119.2 . . ?
C29 C30 C25 121.6(4) . . ?
C29 C30 H30 119.2 . . ?
C32 C31 Si2 120.6(4) . . ?
C36 C31 Si2 121.8(4) . . ?
C36 C31 C32 117.6(5) . . ?
C31 C32 H32 119.2 . . ?
C31 C32 C33 121.5(5) . . ?
C33 C32 H32 119.2 . . ?
C32 C33 H33 120.3 . . ?
C34 C33 C32 119.4(5) . . ?
C34 C33 H33 120.3 . . ?
C33 C34 H34 119.8 . . ?
C33 C34 C35 120.4(5) . . ?
C35 C34 H34 119.8 . . ?
C34 C35 H35 120.5 . . ?
C34 C35 C36 119.0(5) . . ?
C36 C35 H35 120.5 . . ?
C31 C36 C35 122.1(5) . . ?
C31 C36 H36 119.0 . . ?
C35 C36 H36 119.0 . . ?
N41 C41 H41 118.4 . . ?
N41 C41 C42 123.2(4) . . ?
C42 C41 H41 118.4 . . ?
C41 C42 C43 117.3(5) . . ?
C41 C42 C46 121.5(5) . . ?
C43 C42 C46 121.1(5) . . ?
C42 C43 H43 120.2 . . ?
C44 C43 C42 119.7(5) . . ?
C44 C43 H43 120.2 . . ?
C43 C44 H44 120.9 . . ?
C45 C44 C43 118.2(5) . . ?
C45 C44 H44 120.9 . . ?
N41 C45 C44 123.3(5) . . ?
N41 C45 H45 118.4 . . ?
C44 C45 H45 118.4 . . ?
C47 C46 C42 173.1(5) . . ?
C46 C47 C48 170.1(5) . . ?
C46 C47 C248 161.9(11) . . ?
C53 C52 C51 171.3(6) . . ?
C53 C52 C251 164.3(10) . . ?
C52 C53 C57 174.1(5) . . ?
N42 C54 H54 119.4 . . ?
N42 C54 C55 121.3(4) . . ?
C55 C54 H54 119.4 . . ?
C54 C55 H55 120.1 . . ?
C56 C55 C54 119.8(5) . . ?
C56 C55 H55 120.1 . . ?
C55 C56 H56 120.4 . . ?
C55 C56 C57 119.2(4) . . ?
C57 C56 H56 120.4 . . ?
C56 C57 C53 122.1(4) . . ?
C58 C57 C53 118.5(4) . . ?
C58 C57 C56 119.2(5) . . ?
N42 C58 C57 120.8(4) . . ?
N42 C58 H58 119.6 . . ?
C57 C58 H58 119.6 . . ?
C62 C61 C66 119.0(4) . . ?
C62 C61 B61 120.3(4) . . ?
C66 C61 B61 120.7(4) . . ?
C61 C62 H62 120.6 . . ?
C63 C62 C61 118.9(4) . . ?
C63 C62 H62 120.6 . . ?
F61 C63 C62 118.2(4) . . ?
C64 C63 F61 117.6(4) . . ?
C64 C63 C62 124.2(4) . . ?
C63 C64 H64 122.4 . . ?
C63 C64 C65 115.2(4) . . ?
C65 C64 H64 122.4 . . ?
F62 C65 C64 117.9(4) . . ?
F62 C65 C66 117.9(4) . . ?
C64 C65 C66 124.2(4) . . ?
C61 C66 H66 120.7 . . ?
C65 C66 C61 118.5(4) . . ?
C65 C66 H66 120.7 . . ?
C68 C67 B62 120.2(4) . . ?
C72 C67 C68 117.4(4) . . ?
C72 C67 B62 122.4(4) . . ?
C67 C68 H68 119.8 . . ?
C69 C68 C67 120.3(4) . . ?
C69 C68 H68 119.8 . . ?
F63 C69 C68 119.5(4) . . ?
C70 C69 F63 117.1(4) . . ?
C70 C69 C68 123.4(4) . . ?
C69 C70 H70 122.0 . . ?
C69 C70 C71 116.1(4) . . ?
C71 C70 H70 122.0 . . ?
F64 C71 C70 118.0(4) . . ?
F64 C71 C72 119.5(4) . . ?
C72 C71 C70 122.5(5) . . ?
C67 C72 H72 119.9 . . ?
C71 C72 C67 120.3(4) . . ?
C71 C72 H72 119.9 . . ?
C74 C73 Si61 122.2(3) . . ?
C74 C73 C78 116.6(4) . . ?
C78 C73 Si61 121.2(3) . . ?
C73 C74 H74 118.8 . . ?
C73 C74 C75 122.3(4) . . ?
C75 C74 H74 118.8 . . ?
C74 C75 H75 120.4 . . ?
C76 C75 C74 119.3(5) . . ?
C76 C75 H75 120.4 . . ?
C75 C76 H76 119.7 . . ?
C75 C76 C77 120.7(4) . . ?
C77 C76 H76 119.7 . . ?
C76 C77 H77 120.6 . . ?
C78 C77 C76 118.8(5) . . ?
C78 C77 H77 120.6 . . ?
C73 C78 H78 118.9 . . ?
C77 C78 C73 122.2(4) . . ?
C77 C78 H78 118.9 . . ?
C80 C79 Si61 121.4(4) . . ?
C80 C79 C84 117.7(4) . . ?
C84 C79 Si61 121.0(4) . . ?
C79 C80 H80 119.5 . . ?
C79 C80 C81 121.0(5) . . ?
C81 C80 H80 119.5 . . ?
C80 C81 H81 119.9 . . ?
C82 C81 C80 120.3(5) . . ?
C82 C81 H81 119.9 . . ?
C81 C82 H82 120.2 . . ?
C81 C82 C83 119.7(5) . . ?
C83 C82 H82 120.2 . . ?
C82 C83 H83 119.7 . . ?
C82 C83 C84 120.5(5) . . ?
C84 C83 H83 119.7 . . ?
C79 C84 H84 119.6 . . ?
C83 C84 C79 120.8(5) . . ?
C83 C84 H84 119.6 . . ?
C86 C85 Si62 122.0(4) . . ?
C86 C85 C90 117.8(5) . . ?
C90 C85 Si62 120.1(3) . . ?
C85 C86 H86 119.0 . . ?
C85 C86 C87 121.9(5) . . ?
C87 C86 H86 119.0 . . ?
C86 C87 H87 120.6 . . ?
C86 C87 C88 118.9(5) . . ?
C88 C87 H87 120.6 . . ?
C87 C88 H88 119.8 . . ?
C89 C88 C87 120.4(5) . . ?
C89 C88 H88 119.8 . . ?
C88 C89 H89 119.9 . . ?
C88 C89 C90 120.1(5) . . ?
C90 C89 H89 119.9 . . ?
C85 C90 C89 120.9(5) . . ?
C85 C90 H90 119.6 . . ?
C89 C90 H90 119.6 . . ?
C92 C91 Si62 120.6(3) . . ?
C96 C91 Si62 122.8(4) . . ?
C96 C91 C92 116.6(4) . . ?
C91 C92 H92 119.4 . . ?
C93 C92 C91 121.3(5) . . ?
C93 C92 H92 119.4 . . ?
C92 C93 H93 119.7 . . ?
C94 C93 C92 120.6(5) . . ?
C94 C93 H93 119.7 . . ?
C93 C94 H94 120.5 . . ?
C95 C94 C93 119.0(4) . . ?
C95 C94 H94 120.5 . . ?
C94 C95 H95 119.8 . . ?
C94 C95 C96 120.5(4) . . ?
C96 C95 H95 119.8 . . ?
C91 C96 C95 122.0(4) . . ?
C91 C96 H96 119.0 . . ?
C95 C96 H96 119.0 . . ?
N101 C101 H101 118.1 . . ?
N101 C101 C102 123.8(4) . . ?
C102 C101 H101 118.1 . . ?
C101 C102 C103 117.1(4) . . ?
C101 C102 C106 122.1(5) . . ?
C106 C102 C103 120.6(5) . . ?
C102 C103 H103 120.5 . . ?
C104 C103 C102 119.1(4) . . ?
C104 C103 H103 120.5 . . ?
C103 C104 H104 120.6 . . ?
C105 C104 C103 118.7(5) . . ?
C105 C104 H104 120.6 . . ?
N101 C105 C104 123.2(5) . . ?
N101 C105 H105 118.4 . . ?
C104 C105 H105 118.4 . . ?
C107 C106 C102 173.4(5) . . ?
C106 C107 C108 169.8(6) . . ?
C106 C107 C308 178(2) . . ?
C113 C112 C111 172.3(6) . . ?
C113 C112 C311 176(2) . . ?
C112 C113 C117 170.2(5) . . ?
N102 C114 H114 119.9 . . ?
N102 C114 C115 120.2(5) . . ?
C115 C114 H114 119.9 . . ?
C114 C115 H115 119.9 . . ?
C116 C115 C114 120.2(5) . . ?
C116 C115 H115 119.9 . . ?
C115 C116 H116 120.6 . . ?
C115 C116 C117 118.7(4) . . ?
C117 C116 H116 120.6 . . ?
C116 C117 C113 120.9(5) . . ?
C116 C117 C118 120.0(5) . . ?
C118 C117 C113 119.0(4) . . ?
N102 C118 C117 119.9(4) . . ?
N102 C118 H118 120.0 . . ?
C117 C118 H118 120.0 . . ?
O1 B1 O4 116.8(4) . . ?
O1 B1 N41 102.6(4) . . ?
O1 B1 C1 113.9(4) . . ?
O4 B1 N41 104.8(4) . . ?
O4 B1 C1 110.5(4) . . ?
C1 B1 N41 106.8(4) . . ?
O2 B2 O3 118.7(4) . . ?
O2 B2 N102 106.8(4) . 1_556 ?
O2 B2 C7 111.7(4) . . ?
O3 B2 N102 100.9(3) . 1_556 ?
O3 B2 C7 112.1(4) . . ?
C7 B2 N102 104.9(3) . 1_556 ?
O61 B61 O64 118.6(4) . . ?
O61 B61 N42 106.6(4) . . ?
O61 B61 C61 111.4(4) . . ?
O64 B61 N42 101.3(4) . . ?
O64 B61 C61 111.6(4) . . ?
C61 B61 N42 106.0(3) . . ?
O62 B62 O63 117.1(4) . . ?
O62 B62 N101 102.9(3) . . ?
O62 B62 C67 113.3(4) . . ?
O63 B62 N101 104.8(4) . . ?
O63 B62 C67 110.0(4) . . ?
C67 B62 N101 107.6(4) . . ?
C48 S41 C51 91.0(2) . . ?
C108 S101 C111 92.2(3) . . ?
C47 C48 S41 120.8(4) . . ?
C49 C48 C47 126.0(5) . . ?
C49 C48 S41 112.5(4) . . ?
C48 C49 H49 123.8 . . ?
C48 C49 C50 112.4(5) . . ?
C50 C49 H49 123.8 . . ?
C49 C50 H50 123.2 . . ?
C51 C50 C49 113.7(5) . . ?
C51 C50 H50 123.2 . . ?
C52 C51 S41 119.6(4) . . ?
C50 C51 C52 129.6(5) . . ?
C50 C51 S41 110.4(4) . . ?
C107 C108 S101 122.1(6) . . ?
C109 C108 C107 126.4(7) . . ?
C109 C108 S101 111.3(4) . . ?
C108 C109 H109 123.7 . . ?
C108 C109 C110 112.6(5) . . ?
C110 C109 H109 123.7 . . ?
C109 C110 H110 123.3 . . ?
C111 C110 C109 113.3(5) . . ?
C111 C110 H110 123.3 . . ?
C112 C111 S101 119.6(5) . . ?
C110 C111 C112 128.9(6) . . ?
C110 C111 S101 110.6(4) . . ?
C248 S241 C251 93.2(9) . . ?
C308 S301 C311 94.7(12) . . ?
C47 C248 S241 122.3(13) . . ?
C249 C248 C47 133.4(16) . . ?
C249 C248 S241 103.9(13) . . ?
C248 C249 H249 118.7 . . ?
C248 C249 C250 122.5(17) . . ?
C250 C249 H249 118.7 . . ?
C249 C250 H250 127.8 . . ?
C251 C250 C249 104.4(17) . . ?
C251 C250 H250 127.8 . . ?
C52 C251 S241 109.2(12) . . ?
C250 C251 C52 132.4(18) . . ?
C250 C251 S241 113.5(14) . . ?
C107 C308 S301 116.1(19) . . ?
C309 C308 C107 134(2) . . ?
C309 C308 S301 105.2(18) . . ?
C308 C309 H309 123.9 . . ?
C308 C309 C310 112(2) . . ?
C310 C309 H309 123.9 . . ?
C309 C310 H310 123.8 . . ?
C311 C310 C309 112.5(19) . . ?
C311 C310 H310 123.8 . . ?
C112 C311 S301 116.7(18) . . ?
C310 C311 C112 135(2) . . ?
C310 C311 S301 105.5(14) . . ?

loop_
_geom_bond_atom_site_label_1
_geom_bond_atom_site_label_2
_geom_bond_distance
_geom_bond_site_symmetry_2
_geom_bond_publ_flag
Si1 O1 1.600(3) . ?
Si1 O2 1.623(3) . ?
Si1 C13 1.857(5) . ?
Si1 C19 1.862(5) . ?
Si2 O3 1.611(3) . ?
Si2 O4 1.612(3) . ?
Si2 C25 1.878(4) . ?
Si2 C31 1.874(5) . ?
Si61 O61 1.619(3) . ?
Si61 O62 1.605(3) . ?
Si61 C73 1.864(5) . ?
Si61 C79 1.864(5) . ?
Si62 O63 1.617(3) . ?
Si62 O64 1.614(3) . ?
Si62 C85 1.877(5) . ?
Si62 C91 1.875(5) . ?
F1 C3 1.356(5) . ?
F2 C5 1.363(5) . ?
F3 C9 1.369(5) . ?
F4 C11 1.362(5) . ?
F61 C63 1.376(5) . ?
F62 C65 1.373(5) . ?
F63 C69 1.365(5) . ?
F64 C71 1.344(6) . ?
O1 B1 1.415(6) . ?
O2 B2 1.415(6) . ?
O3 B2 1.436(6) . ?
O4 B1 1.447(6) . ?
O61 B61 1.413(6) . ?
O62 B62 1.410(6) . ?
O63 B62 1.448(6) . ?
O64 B61 1.439(6) . ?
N41 C41 1.337(6) . ?
N41 C45 1.335(6) . ?
N41 B1 1.690(6) . ?
N42 C54 1.352(6) . ?
N42 C58 1.354(6) . ?
N42 B61 1.704(6) . ?
N101 C101 1.340(6) . ?
N101 C105 1.338(6) . ?
N101 B62 1.694(6) . ?
N102 C114 1.341(6) . ?
N102 C118 1.356(6) . ?
N102 B2 1.713(6) 1_554 ?
C1 C2 1.407(6) . ?
C1 C6 1.396(6) . ?
C1 B1 1.623(7) . ?
C2 H2 0.9500 . ?
C2 C3 1.367(7) . ?
C3 C4 1.380(7) . ?
C4 H4 0.9500 . ?
C4 C5 1.375(6) . ?
C5 C6 1.384(6) . ?
C6 H6 0.9500 . ?
C7 C8 1.376(6) . ?
C7 C12 1.395(6) . ?
C7 B2 1.644(7) . ?
C8 H8 0.9500 . ?
C8 C9 1.382(6) . ?
C9 C10 1.376(6) . ?
C10 H10 0.9500 . ?
C10 C11 1.369(7) . ?
C11 C12 1.392(7) . ?
C12 H12 0.9500 . ?
C13 C14 1.419(7) . ?
C13 C18 1.403(7) . ?
C14 H14 0.9500 . ?
C14 C15 1.387(7) . ?
C15 H15 0.9500 . ?
C15 C16 1.386(8) . ?
C16 H16 0.9500 . ?
C16 C17 1.396(8) . ?
C17 H17 0.9500 . ?
C17 C18 1.382(7) . ?
C18 H18 0.9500 . ?
C19 C20 1.412(6) . ?
C19 C24 1.389(7) . ?
C20 H20 0.9500 . ?
C20 C21 1.387(7) . ?
C21 H21 0.9500 . ?
C21 C22 1.399(7) . ?
C22 H22 0.9500 . ?
C22 C23 1.368(7) . ?
C23 H23 0.9500 . ?
C23 C24 1.395(7) . ?
C24 H24 0.9500 . ?
C25 C26 1.394(7) . ?
C25 C30 1.417(7) . ?
C26 H26 0.9500 . ?
C26 C27 1.399(7) . ?
C27 H27 0.9500 . ?
C27 C28 1.375(7) . ?
C28 H28 0.9500 . ?
C28 C29 1.405(7) . ?
C29 H29 0.9500 . ?
C29 C30 1.382(7) . ?
C30 H30 0.9500 . ?
C31 C32 1.388(7) . ?
C31 C36 1.378(7) . ?
C32 H32 0.9500 . ?
C32 C33 1.398(7) . ?
C33 H33 0.9500 . ?
C33 C34 1.373(8) . ?
C34 H34 0.9500 . ?
C34 C35 1.388(8) . ?
C35 H35 0.9500 . ?
C35 C36 1.392(7) . ?
C36 H36 0.9500 . ?
C41 H41 0.9500 . ?
C41 C42 1.390(7) . ?
C42 C43 1.393(7) . ?
C42 C46 1.401(7) . ?
C43 H43 0.9500 . ?
C43 C44 1.392(7) . ?
C44 H44 0.9500 . ?
C44 C45 1.373(7) . ?
C45 H45 0.9500 . ?
C46 C47 1.210(7) . ?
C47 C48 1.431(7) . ?
C47 C248 1.535(17) . ?
C52 C53 1.178(7) . ?
C52 C51 1.419(7) . ?
C52 C251 1.382(18) . ?
C53 C57 1.454(6) . ?
C54 H54 0.9500 . ?
C54 C55 1.391(7) . ?
C55 H55 0.9500 . ?
C55 C56 1.360(7) . ?
C56 H56 0.9500 . ?
C56 C57 1.398(7) . ?
C57 C58 1.393(7) . ?
C58 H58 0.9500 . ?
C61 C62 1.394(6) . ?
C61 C66 1.396(6) . ?
C61 B61 1.636(7) . ?
C62 H62 0.9500 . ?
C62 C63 1.387(7) . ?
C63 C64 1.369(7) . ?
C64 H64 0.9500 . ?
C64 C65 1.378(7) . ?
C65 C66 1.388(6) . ?
C66 H66 0.9500 . ?
C67 C68 1.405(6) . ?
C67 C72 1.389(7) . ?
C67 B62 1.610(7) . ?
C68 H68 0.9500 . ?
C68 C69 1.374(7) . ?
C69 C70 1.362(7) . ?
C70 H70 0.9500 . ?
C70 C71 1.396(7) . ?
C71 C72 1.385(7) . ?
C72 H72 0.9500 . ?
C73 C74 1.387(7) . ?
C73 C78 1.417(6) . ?
C74 H74 0.9500 . ?
C74 C75 1.394(7) . ?
C75 H75 0.9500 . ?
C75 C76 1.383(7) . ?
C76 H76 0.9500 . ?
C76 C77 1.396(7) . ?
C77 H77 0.9500 . ?
C77 C78 1.383(7) . ?
C78 H78 0.9500 . ?
C79 C80 1.400(7) . ?
C79 C84 1.401(7) . ?
C80 H80 0.9500 . ?
C80 C81 1.401(7) . ?
C81 H81 0.9500 . ?
C81 C82 1.368(9) . ?
C82 H82 0.9500 . ?
C82 C83 1.389(8) . ?
C83 H83 0.9500 . ?
C83 C84 1.391(8) . ?
C84 H84 0.9500 . ?
C85 C86 1.388(7) . ?
C85 C90 1.397(7) . ?
C86 H86 0.9500 . ?
C86 C87 1.394(7) . ?
C87 H87 0.9500 . ?
C87 C88 1.398(8) . ?
C88 H88 0.9500 . ?
C88 C89 1.367(8) . ?
C89 H89 0.9500 . ?
C89 C90 1.400(7) . ?
C90 H90 0.9500 . ?
C91 C92 1.421(7) . ?
C91 C96 1.385(7) . ?
C92 H92 0.9500 . ?
C92 C93 1.389(7) . ?
C93 H93 0.9500 . ?
C93 C94 1.389(7) . ?
C94 H94 0.9500 . ?
C94 C95 1.378(7) . ?
C95 H95 0.9500 . ?
C95 C96 1.403(7) . ?
C96 H96 0.9500 . ?
C101 H101 0.9500 . ?
C101 C102 1.389(7) . ?
C102 C103 1.404(7) . ?
C102 C106 1.404(7) . ?
C103 H103 0.9500 . ?
C103 C104 1.402(7) . ?
C104 H104 0.9500 . ?
C104 C105 1.370(7) . ?
C105 H105 0.9500 . ?
C106 C107 1.214(7) . ?
C107 C108 1.443(7) . ?
C107 C308 1.43(2) . ?
C112 C113 1.175(7) . ?
C112 C111 1.399(7) . ?
C112 C311 1.44(2) . ?
C113 C117 1.468(6) . ?
C114 H114 0.9500 . ?
C114 C115 1.400(7) . ?
C115 H115 0.9500 . ?
C115 C116 1.371(7) . ?
C116 H116 0.9500 . ?
C116 C117 1.387(7) . ?
C117 C118 1.394(7) . ?
C118 H118 0.9500 . ?
S41 C48 1.702(5) . ?
S41 C51 1.751(5) . ?
S101 C108 1.697(8) . ?
S101 C111 1.739(7) . ?
C48 C49 1.351(7) . ?
C49 H49 0.9500 . ?
C49 C50 1.406(7) . ?
C50 H50 0.9500 . ?
C50 C51 1.347(8) . ?
C108 C109 1.374(10) . ?
C109 H109 0.9500 . ?
C109 C110 1.412(7) . ?
C110 H110 0.9500 . ?
C110 C111 1.351(9) . ?
S241 C248 1.690(19) . ?
S241 C251 1.755(19) . ?
S301 C308 1.68(3) . ?
S301 C311 1.75(2) . ?
C248 C249 1.36(2) . ?
C249 H249 0.9500 . ?
C249 C250 1.41(2) . ?
C250 H250 0.9500 . ?
C250 C251 1.35(2) . ?
C308 C309 1.35(2) . ?
C309 H309 0.9500 . ?
C309 C310 1.42(2) . ?
C310 H310 0.9500 . ?
C310 C311 1.37(2) . ?

loop_
_geom_torsion_atom_site_label_1
_geom_torsion_atom_site_label_2
_geom_torsion_atom_site_label_3
_geom_torsion_atom_site_label_4
_geom_torsion
_geom_torsion_site_symmetry_1
_geom_torsion_site_symmetry_2
_geom_torsion_site_symmetry_3
_geom_torsion_site_symmetry_4
_geom_torsion_publ_flag
Si1 O1 B1 O4 9.3(8) . . . . ?
Si1 O1 B1 N41 123.3(5) . . . . ?
Si1 O1 B1 C1 -121.6(5) . . . . ?
Si1 O2 B2 O3 35.7(7) . . . . ?
Si1 O2 B2 N102 -77.3(6) . . . 1_556 ?
Si1 O2 B2 C7 168.6(4) . . . . ?
Si1 C13 C14 C15 178.2(4) . . . . ?
Si1 C13 C18 C17 -178.0(4) . . . . ?
Si1 C19 C20 C21 179.7(4) . . . . ?
Si1 C19 C24 C23 -179.0(4) . . . . ?
Si2 O3 B2 O2 21.6(7) . . . . ?
Si2 O3 B2 N102 137.7(4) . . . 1_556 ?
Si2 O3 B2 C7 -111.1(5) . . . . ?
Si2 O4 B1 O1 41.3(7) . . . . ?
Si2 O4 B1 N41 -71.5(6) . . . . ?
Si2 O4 B1 C1 173.7(3) . . . . ?
Si2 C25 C26 C27 178.1(4) . . . . ?
Si2 C25 C30 C29 -176.7(3) . . . . ?
Si2 C31 C32 C33 179.9(4) . . . . ?
Si2 C31 C36 C35 -179.7(4) . . . . ?
Si61 O61 B61 O64 42.6(7) . . . . ?
Si61 O61 B61 N42 -70.7(6) . . . . ?
Si61 O61 B61 C61 174.1(3) . . . . ?
Si61 O62 B62 O63 21.7(7) . . . . ?
Si61 O62 B62 N101 136.1(4) . . . . ?
Si61 O62 B62 C67 -108.0(5) . . . . ?
Si61 C73 C74 C75 -178.6(4) . . . . ?
Si61 C73 C78 C77 179.1(4) . . . . ?
Si61 C79 C80 C81 -177.7(4) . . . . ?
Si61 C79 C84 C83 -179.6(5) . . . . ?
Si62 O63 B62 O62 38.5(7) . . . . ?
Si62 O63 B62 N101 -74.8(6) . . . . ?
Si62 O63 B62 C67 169.8(3) . . . . ?
Si62 O64 B61 O61 13.5(7) . . . . ?
Si62 O64 B61 N42 129.7(4) . . . . ?
Si62 O64 B61 C61 -117.9(5) . . . . ?
Si62 C85 C86 C87 -179.3(4) . . . . ?
Si62 C85 C90 C89 179.5(4) . . . . ?
Si62 C91 C92 C93 -176.6(4) . . . . ?
Si62 C91 C96 C95 178.5(4) . . . . ?
F1 C3 C4 C5 179.9(4) . . . . ?
F2 C5 C6 C1 -179.9(4) . . . . ?
F3 C9 C10 C11 177.6(4) . . . . ?
F4 C11 C12 C7 178.4(4) . . . . ?
F61 C63 C64 C65 180.0(4) . . . . ?
F62 C65 C66 C61 179.8(4) . . . . ?
F63 C69 C70 C71 -177.7(4) . . . . ?
F64 C71 C72 C67 179.0(5) . . . . ?
O1 Si1 O2 B2 -0.7(6) . . . . ?
O1 Si1 C13 C14 35.9(4) . . . . ?
O1 Si1 C13 C18 -144.0(4) . . . . ?
O1 Si1 C19 C20 -30.8(4) . . . . ?
O1 Si1 C19 C24 150.5(4) . . . . ?
O2 Si1 O1 B1 -52.3(6) . . . . ?
O2 Si1 C13 C14 161.5(3) . . . . ?
O2 Si1 C13 C18 -18.4(5) . . . . ?
O2 Si1 C19 C20 -154.4(4) . . . . ?
O2 Si1 C19 C24 27.0(4) . . . . ?
O3 Si2 O4 B1 2.4(5) . . . . ?
O3 Si2 C25 C26 -32.8(4) . . . . ?
O3 Si2 C25 C30 145.4(4) . . . . ?
O3 Si2 C31 C32 40.9(4) . . . . ?
O3 Si2 C31 C36 -141.7(4) . . . . ?
O4 Si2 O3 B2 -63.6(5) . . . . ?
O4 Si2 C25 C26 -155.5(4) . . . . ?
O4 Si2 C25 C30 22.7(4) . . . . ?
O4 Si2 C31 C32 166.5(4) . . . . ?
O4 Si2 C31 C36 -16.2(4) . . . . ?
O61 Si61 O62 B62 -64.1(5) . . . . ?
O61 Si61 C73 C74 31.0(4) . . . . ?
O61 Si61 C73 C78 -149.9(4) . . . . ?
O61 Si61 C79 C80 -19.0(5) . . . . ?
O61 Si61 C79 C84 161.0(4) . . . . ?
O62 Si61 O61 B61 -1.1(5) . . . . ?
O62 Si61 C73 C74 153.1(4) . . . . ?
O62 Si61 C73 C78 -27.7(4) . . . . ?
O62 Si61 C79 C80 -143.8(4) . . . . ?
O62 Si61 C79 C84 36.1(4) . . . . ?
O63 Si62 O64 B61 -57.2(5) . . . . ?
O63 Si62 C85 C86 -20.0(4) . . . . ?
O63 Si62 C85 C90 162.9(4) . . . . ?
O63 Si62 C91 C92 29.1(4) . . . . ?
O63 Si62 C91 C96 -148.9(4) . . . . ?
O64 Si62 O63 B62 -0.3(5) . . . . ?
O64 Si62 C85 C86 -146.1(4) . . . . ?
O64 Si62 C85 C90 36.8(4) . . . . ?
O64 Si62 C91 C92 153.1(4) . . . . ?
O64 Si62 C91 C96 -24.8(4) . . . . ?
N41 C41 C42 C43 -0.2(7) . . . . ?
N41 C41 C42 C46 -177.6(4) . . . . ?
N42 C54 C55 C56 0.4(7) . . . . ?
N101 C101 C102 C103 0.5(7) . . . . ?
N101 C101 C102 C106 -175.8(4) . . . . ?
N102 C114 C115 C116 0.4(7) . . . . ?
C1 C2 C3 F1 179.5(4) . . . . ?
C1 C2 C3 C4 2.0(7) . . . . ?
C2 C1 C6 C5 1.1(6) . . . . ?
C2 C1 B1 O1 -25.0(6) . . . . ?
C2 C1 B1 O4 -158.9(4) . . . . ?
C2 C1 B1 N41 87.6(5) . . . . ?
C2 C3 C4 C5 -2.6(7) . . . . ?
C3 C4 C5 F2 -179.5(4) . . . . ?
C3 C4 C5 C6 2.6(7) . . . . ?
C4 C5 C6 C1 -2.0(7) . . . . ?
C6 C1 C2 C3 -1.1(7) . . . . ?
C6 C1 B1 O1 157.7(4) . . . . ?
C6 C1 B1 O4 23.7(6) . . . . ?
C6 C1 B1 N41 -89.8(5) . . . . ?
C7 C8 C9 F3 -177.9(4) . . . . ?
C7 C8 C9 C10 1.4(7) . . . . ?
C8 C7 C12 C11 1.8(6) . . . . ?
C8 C7 B2 O2 16.1(6) . . . . ?
C8 C7 B2 O3 152.2(4) . . . . ?
C8 C7 B2 N102 -99.2(4) . . . 1_556 ?
C8 C9 C10 C11 -1.8(7) . . . . ?
C9 C10 C11 F4 -178.5(4) . . . . ?
C9 C10 C11 C12 2.3(7) . . . . ?
C10 C11 C12 C7 -2.3(7) . . . . ?
C12 C7 C8 C9 -1.4(6) . . . . ?
C12 C7 B2 O2 -161.1(4) . . . . ?
C12 C7 B2 O3 -25.1(6) . . . . ?
C12 C7 B2 N102 83.6(5) . . . 1_556 ?
C13 Si1 O1 B1 69.5(6) . . . . ?
C13 Si1 O2 B2 -121.5(5) . . . . ?
C13 Si1 C19 C20 86.0(4) . . . . ?
C13 Si1 C19 C24 -92.6(4) . . . . ?
C13 C14 C15 C16 1.1(8) . . . . ?
C14 C13 C18 C17 2.1(8) . . . . ?
C14 C15 C16 C17 -0.3(8) . . . . ?
C15 C16 C17 C18 0.5(8) . . . . ?
C16 C17 C18 C13 -1.4(9) . . . . ?
C18 C13 C14 C15 -1.9(7) . . . . ?
C19 Si1 O1 B1 -170.3(5) . . . . ?
C19 Si1 O2 B2 116.8(5) . . . . ?
C19 Si1 C13 C14 -80.1(4) . . . . ?
C19 Si1 C13 C18 100.0(4) . . . . ?
C19 C20 C21 C22 -0.3(7) . . . . ?
C20 C19 C24 C23 2.3(7) . . . . ?
C20 C21 C22 C23 1.7(7) . . . . ?
C21 C22 C23 C24 -1.1(7) . . . . ?
C22 C23 C24 C19 -1.0(7) . . . . ?
C24 C19 C20 C21 -1.6(7) . . . . ?
C25 Si2 O3 B2 177.8(5) . . . . ?
C25 Si2 O4 B1 117.8(5) . . . . ?
C25 Si2 C31 C32 -72.7(4) . . . . ?
C25 Si2 C31 C36 104.7(4) . . . . ?
C25 C26 C27 C28 -1.6(8) . . . . ?
C26 C25 C30 C29 1.5(6) . . . . ?
C26 C27 C28 C29 2.0(8) . . . . ?
C27 C28 C29 C30 -0.6(7) . . . . ?
C28 C29 C30 C25 -1.2(7) . . . . ?
C30 C25 C26 C27 -0.1(7) . . . . ?
C31 Si2 O3 B2 58.1(5) . . . . ?
C31 Si2 O4 B1 -119.1(5) . . . . ?
C31 Si2 C25 C26 83.9(4) . . . . ?
C31 Si2 C25 C30 -97.9(4) . . . . ?
C31 C32 C33 C34 -2.2(9) . . . . ?
C32 C31 C36 C35 -2.2(8) . . . . ?
C32 C33 C34 C35 1.9(9) . . . . ?
C33 C34 C35 C36 -1.7(9) . . . . ?
C34 C35 C36 C31 2.0(9) . . . . ?
C36 C31 C32 C33 2.4(8) . . . . ?
C41 N41 C45 C44 0.6(7) . . . . ?
C41 N41 B1 O1 -170.8(4) . . . . ?
C41 N41 B1 O4 -48.3(5) . . . . ?
C41 N41 B1 C1 69.0(5) . . . . ?
C41 C42 C43 C44 -0.7(7) . . . . ?
C42 C43 C44 C45 1.6(7) . . . . ?
C43 C44 C45 N41 -1.5(7) . . . . ?
C45 N41 C41 C42 0.3(6) . . . . ?
C45 N41 B1 O1 9.7(6) . . . . ?
C45 N41 B1 O4 132.3(4) . . . . ?
C45 N41 B1 C1 -110.4(5) . . . . ?
C46 C42 C43 C44 176.7(5) . . . . ?
C46 C47 C248 S241 111(3) . . . . ?
C46 C47 C248 C249 -60(6) . . . . ?
C47 C48 C49 C50 -171.4(5) . . . . ?
C47 C248 C249 C250 -170(3) . . . . ?
C53 C52 C251 S241 -148(3) . . . . ?
C53 C52 C251 C250 4(7) . . . . ?
C53 C57 C58 N42 -175.8(4) . . . . ?
C54 N42 C58 C57 -0.4(7) . . . . ?
C54 N42 B61 O61 133.5(4) . . . . ?
C54 N42 B61 O64 8.8(5) . . . . ?
C54 N42 B61 C61 -107.8(4) . . . . ?
C54 C55 C56 C57 -0.6(7) . . . . ?
C55 C56 C57 C53 176.2(5) . . . . ?
C55 C56 C57 C58 0.4(7) . . . . ?
C56 C57 C58 N42 0.1(7) . . . . ?
C58 N42 C54 C55 0.1(7) . . . . ?
C58 N42 B61 O61 -45.4(5) . . . . ?
C58 N42 B61 O64 -170.1(4) . . . . ?
C58 N42 B61 C61 73.3(5) . . . . ?
C61 C62 C63 F61 -179.5(4) . . . . ?
C61 C62 C63 C64 1.2(8) . . . . ?
C62 C61 C66 C65 3.3(6) . . . . ?
C62 C61 B61 O61 17.3(6) . . . . ?
C62 C61 B61 O64 152.4(4) . . . . ?
C62 C61 B61 N42 -98.2(5) . . . . ?
C62 C63 C64 C65 -0.7(8) . . . . ?
C63 C64 C65 F62 178.8(4) . . . . ?
C63 C64 C65 C66 1.6(7) . . . . ?
C64 C65 C66 C61 -3.0(7) . . . . ?
C66 C61 C62 C63 -2.5(7) . . . . ?
C66 C61 B61 O61 -160.6(4) . . . . ?
C66 C61 B61 O64 -25.6(6) . . . . ?
C66 C61 B61 N42 83.9(5) . . . . ?
C67 C68 C69 F63 179.1(4) . . . . ?
C67 C68 C69 C70 1.5(8) . . . . ?
C68 C67 C72 C71 1.3(7) . . . . ?
C68 C67 B62 O62 -31.2(6) . . . . ?
C68 C67 B62 O63 -164.5(4) . . . . ?
C68 C67 B62 N101 81.9(5) . . . . ?
C68 C69 C70 C71 0.0(8) . . . . ?
C69 C70 C71 F64 -179.6(5) . . . . ?
C69 C70 C71 C72 -0.9(8) . . . . ?
C70 C71 C72 C67 0.2(8) . . . . ?
C72 C67 C68 C69 -2.1(7) . . . . ?
C72 C67 B62 O62 148.7(4) . . . . ?
C72 C67 B62 O63 15.4(6) . . . . ?
C72 C67 B62 N101 -98.3(5) . . . . ?
C73 Si61 O61 B61 115.3(5) . . . . ?
C73 Si61 O62 B62 178.6(5) . . . . ?
C73 Si61 C79 C80 99.2(4) . . . . ?
C73 Si61 C79 C84 -80.9(4) . . . . ?
C73 C74 C75 C76 -1.0(7) . . . . ?
C74 C73 C78 C77 -1.8(7) . . . . ?
C74 C75 C76 C77 -0.9(8) . . . . ?
C75 C76 C77 C78 1.4(8) . . . . ?
C76 C77 C78 C73 0.0(8) . . . . ?
C78 C73 C74 C75 2.3(7) . . . . ?
C79 Si61 O61 B61 -122.8(5) . . . . ?
C79 Si61 O62 B62 56.9(5) . . . . ?
C79 Si61 C73 C74 -87.7(4) . . . . ?
C79 Si61 C73 C78 91.4(4) . . . . ?
C79 C80 C81 C82 -3.8(9) . . . . ?
C80 C79 C84 C83 0.4(8) . . . . ?
C80 C81 C82 C83 2.5(9) . . . . ?
C81 C82 C83 C84 0.2(10) . . . . ?
C82 C83 C84 C79 -1.7(10) . . . . ?
C84 C79 C80 C81 2.3(8) . . . . ?
C85 Si62 O63 B62 -121.3(5) . . . . ?
C85 Si62 O64 B61 64.0(5) . . . . ?
C85 Si62 C91 C92 -89.9(4) . . . . ?
C85 Si62 C91 C96 92.1(4) . . . . ?
C85 C86 C87 C88 1.9(9) . . . . ?
C86 C85 C90 C89 2.3(7) . . . . ?
C86 C87 C88 C89 -1.7(8) . . . . ?
C87 C88 C89 C90 1.8(8) . . . . ?
C88 C89 C90 C85 -2.2(8) . . . . ?
C90 C85 C86 C87 -2.2(8) . . . . ?
C91 Si62 O63 B62 116.5(5) . . . . ?
C91 Si62 O64 B61 -175.6(5) . . . . ?
C91 Si62 C85 C86 98.7(4) . . . . ?
C91 Si62 C85 C90 -78.3(4) . . . . ?
C91 C92 C93 C94 -2.3(7) . . . . ?
C92 C91 C96 C95 0.5(7) . . . . ?
C92 C93 C94 C95 1.1(7) . . . . ?
C93 C94 C95 C96 0.9(8) . . . . ?
C94 C95 C96 C91 -1.7(8) . . . . ?
C96 C91 C92 C93 1.5(7) . . . . ?
C101 N101 C105 C104 0.9(7) . . . . ?
C101 N101 B62 O62 -167.9(4) . . . . ?
C101 N101 B62 O63 -44.9(5) . . . . ?
C101 N101 B62 C67 72.2(5) . . . . ?
C101 C102 C103 C104 -0.6(6) . . . . ?
C102 C103 C104 C105 0.8(7) . . . . ?
C103 C104 C105 N101 -0.9(7) . . . . ?
C105 N101 C101 C102 -0.7(6) . . . . ?
C105 N101 B62 O62 12.8(5) . . . . ?
C105 N101 B62 O63 135.8(4) . . . . ?
C105 N101 B62 C67 -107.1(4) . . . . ?
C106 C102 C103 C104 175.8(4) . . . . ?
C106 C107 C108 S101 77(4) . . . . ?
C106 C107 C108 C109 -97(4) . . . . ?
C107 C108 C109 C110 176.7(6) . . . . ?
C107 C308 C309 C310 -174(5) . . . . ?
C113 C117 C118 N102 -177.3(4) . . . . ?
C114 N102 C118 C117 -0.4(7) . . . . ?
C114 C115 C116 C117 -0.6(7) . . . . ?
C115 C116 C117 C113 177.8(5) . . . . ?
C115 C116 C117 C118 0.3(7) . . . . ?
C116 C117 C118 N102 0.2(7) . . . . ?
C118 N102 C114 C115 0.1(7) . . . . ?
B1 N41 C41 C42 -179.2(4) . . . . ?
B1 N41 C45 C44 -179.9(4) . . . . ?
B1 C1 C2 C3 -178.6(4) . . . . ?
B1 C1 C6 C5 178.6(4) . . . . ?
B2 N102 C114 C115 -179.4(4) 1_554 . . . ?
B2 N102 C118 C117 179.1(4) 1_554 . . . ?
B2 C7 C8 C9 -178.7(4) . . . . ?
B2 C7 C12 C11 179.1(4) . . . . ?
B61 N42 C54 C55 -178.7(4) . . . . ?
B61 N42 C58 C57 178.5(4) . . . . ?
B61 C61 C62 C63 179.5(4) . . . . ?
B61 C61 C66 C65 -178.7(4) . . . . ?
B62 N101 C101 C102 180.0(4) . . . . ?
B62 N101 C105 C104 -179.8(4) . . . . ?
B62 C67 C68 C69 177.7(4) . . . . ?
B62 C67 C72 C71 -178.6(4) . . . . ?
S41 C48 C49 C50 -0.3(6) . . . . ?
S101 C108 C109 C110 2.0(8) . . . . ?
C48 S41 C51 C52 -171.8(5) . . . . ?
C48 S41 C51 C50 1.9(5) . . . . ?
C48 C49 C50 C51 1.9(7) . . . . ?
C49 C50 C51 C52 170.4(6) . . . . ?
C49 C50 C51 S41 -2.4(7) . . . . ?
C51 S41 C48 C47 170.7(5) . . . . ?
C51 S41 C48 C49 -0.9(5) . . . . ?
C108 S101 C111 C112 169.0(6) . . . . ?
C108 S101 C111 C110 -1.2(6) . . . . ?
C108 C109 C110 C111 -3.0(9) . . . . ?
C109 C110 C111 C112 -166.5(6) . . . . ?
C109 C110 C111 S101 2.5(8) . . . . ?
C111 S101 C108 C107 -175.5(6) . . . . ?
C111 S101 C108 C109 -0.5(6) . . . . ?
S241 C248 C249 C250 18(4) . . . . ?
S301 C308 C309 C310 33(5) . . . . ?
C248 S241 C251 C52 160.6(17) . . . . ?
C248 S241 C251 C250 2(3) . . . . ?
C248 C249 C250 C251 -17(4) . . . . ?
C249 C250 C251 C52 -145(3) . . . . ?
C249 C250 C251 S241 7(3) . . . . ?
C251 S241 C248 C47 177(2) . . . . ?
C251 S241 C248 C249 -10(2) . . . . ?
C308 S301 C311 C112 178(4) . . . . ?
C308 S301 C311 C310 13(4) . . . . ?
C308 C309 C310 C311 -25(6) . . . . ?
C309 C310 C311 C112 -157(5) . . . . ?
C309 C310 C311 S301 4(5) . . . . ?
C311 S301 C308 C107 175(4) . . . . ?
C311 S301 C308 C309 -27(4) . . . . ?

loop_
_twin_individual_id
_twin_individual_mass_fraction_refined
1 0.5919(13)
2 0.4081(13)
